data_7019661
loop_
_publ_author_name
'Moriuchi, Toshiyuki'
'Mao, Lisheng'
'Wu, Hsyueh-Liang'
'Ohmura, Satoshi D.'
'Watanabe, Masami'
'Hirao, Toshikazu'

_publ_section_title
;
 Synthesis of facial cyclometalated iridium(iii) complexes triggered by
 tripodal ligands.
;
_journal_issue 31
_journal_name_full 'Dalton transactions (Cambridge, England : 2003)'
_journal_page_first 9519
_journal_page_last 9525
_journal_paper_doi 10.1039/c2dt12309f
_journal_volume 41
_journal_year 2012
_chemical_formula_moiety 'C42.50 H37 Cl Ir N3 O3'
_chemical_formula_sum 'C42.5 H37 Cl Ir N3 O3'
_chemical_formula_weight 865.45
_space_group_IT_number 14
_symmetry_cell_setting monoclinic
_symmetry_Int_Tables_number 14
_symmetry_space_group_name_Hall '-P 2yn'
_symmetry_space_group_name_H-M 'P 1 21/n 1'
_atom_sites_solution_hydrogens geom
_atom_sites_solution_primary direct
_atom_sites_solution_secondary difmap
_cell_angle_alpha 90.0000
_cell_angle_beta 103.2250(7)
_cell_angle_gamma 90.0000
_cell_formula_units_Z 8
_cell_length_a 16.7268(4)
_cell_length_b 13.2938(5)
_cell_length_c 31.8075(8)
_cell_measurement_reflns_used 37799
_cell_measurement_temperature 123
_cell_measurement_theta_max 27.43
_cell_measurement_theta_min 2.99
_cell_volume 6885.2(4)
_computing_cell_refinement 'RAPID AUTO'
_computing_data_collection 'RAPID AUTO (Rigaku, ????)'
_computing_data_reduction 'RAPID AUTO'
_computing_molecular_graphics 'CrystalStructure 4.0'
_computing_publication_material 'CrystalStructure 4.0 (Rigaku, 2010)'
_computing_structure_refinement 'SHELXL97 (Sheldrick, 2008)'
_computing_structure_solution 'SIR2004 (Burla, et al., 2005)'
_diffrn_ambient_temperature 123
_diffrn_detector_area_resol_mean 10.000
_diffrn_measured_fraction_theta_full 0.997
_diffrn_measured_fraction_theta_max 0.997
_diffrn_measurement_device_type 'Rigaku R-AXIS RAPID'
_diffrn_measurement_method \w
_diffrn_radiation_type 'Mo K\a'
_diffrn_radiation_wavelength 0.71075
_diffrn_reflns_av_R_equivalents 0.1087
_diffrn_reflns_limit_h_max 21
_diffrn_reflns_limit_h_min -21
_diffrn_reflns_limit_k_max 17
_diffrn_reflns_limit_k_min -17
_diffrn_reflns_limit_l_max 38
_diffrn_reflns_limit_l_min -41
_diffrn_reflns_number 65945
_diffrn_reflns_theta_full 27.45
_diffrn_reflns_theta_max 27.45
_diffrn_standards_number 0
_exptl_absorpt_coefficient_mu 4.013
_exptl_absorpt_correction_T_max 0.725
_exptl_absorpt_correction_T_min 0.493
_exptl_absorpt_correction_type multi-scan
_exptl_absorpt_process_details 'ABSCOR (Rigaku, 1995)'
_exptl_crystal_colour yellow
_exptl_crystal_density_diffrn 1.670
_exptl_crystal_density_method 'not measured'
_exptl_crystal_description block
_exptl_crystal_F_000 3448.00
_exptl_crystal_size_max 0.200
_exptl_crystal_size_mid 0.100
_exptl_crystal_size_min 0.080
_refine_diff_density_max 2.920
_refine_diff_density_min -3.450
_refine_ls_extinction_method none
_refine_ls_goodness_of_fit_ref 1.138
_refine_ls_hydrogen_treatment constr
_refine_ls_number_parameters 712
_refine_ls_number_reflns 15701
_refine_ls_number_restraints 408
_refine_ls_R_factor_gt 0.0587
_refine_ls_shift/su_max 0.001
_refine_ls_structure_factor_coef Fsqd
_refine_ls_weighting_details 'w = 1/[\s^2^(Fo^2^)+(0.0686P)^2^+77.7679P] where P=(Fo^2^+2Fc^2^)/3'
_refine_ls_weighting_scheme calc
_refine_ls_wR_factor_ref 0.1891
_reflns_number_gt 10781
_reflns_number_total 15701
_reflns_threshold_expression F^2^>2.0\s(F^2^)
_cod_data_source_file c2dt12309f.txt
_cod_data_source_block 110728IrCy(OCPyPh)3
_cod_original_formula_sum 'C42.50 H37 Cl Ir N3 O3'
_cod_database_code 7019661

loop_
_symmetry_equiv_pos_site_id
_symmetry_equiv_pos_as_xyz
1 +X,+Y,+Z
2 1/2-X,1/2+Y,1/2-Z
3 -X,-Y,-Z
4 1/2+X,1/2-Y,1/2+Z

loop_
_atom_site_label
_atom_site_type_symbol
_atom_site_fract_x
_atom_site_fract_y
_atom_site_fract_z
_atom_site_U_iso_or_equiv
_atom_site_adp_type
_atom_site_occupancy
_atom_site_symmetry_multiplicity
_atom_site_calc_flag
_atom_site_refinement_flags
Ir1 Ir 0.54707(2) 1.05165(3) 0.136788(12) 0.02098(11) Uani 1.0 1 d .
Ir2 Ir 0.06098(2) 0.75723(3) 0.111081(12) 0.02280(12) Uani 1.0 1 d .
Cl1 Cl 0.7351(3) 0.8963(4) 0.30720(15) 0.0785(13) Uani 1.0 1 d .
Cl2 Cl 0.8069(3) 0.9994(4) 0.24414(13) 0.0685(12) Uani 1.0 1 d .
O1A O 0.6103(5) 0.6506(6) 0.1166(3) 0.0338(18) Uani 1.0 1 d .
O1B O 0.4518(5) 0.6576(6) 0.1501(3) 0.0308(17) Uani 1.0 1 d .
O1C O 0.4514(5) 0.6903(6) 0.0544(3) 0.0302(17) Uani 1.0 1 d .
O1D O 0.1525(5) 1.1633(6) 0.1194(3) 0.0309(17) Uani 1.0 1 d .
O1E O -0.0313(5) 1.1597(6) 0.0866(3) 0.0285(17) Uani 1.0 1 d .
O1F O 0.0441(5) 1.1335(6) 0.1823(3) 0.0289(17) Uani 1.0 1 d .
N1A N 0.6465(5) 0.9485(7) 0.1467(3) 0.0230(18) Uani 1.0 1 d .
N1B N 0.4736(5) 0.9548(7) 0.1661(3) 0.0267(7) Uani 1.0 1 d .
N1C N 0.4993(5) 0.9874(7) 0.0744(3) 0.0233(18) Uani 1.0 1 d .
N1D N 0.1639(5) 0.8533(7) 0.1140(3) 0.0221(18) Uani 1.0 1 d .
N1E N -0.0166(5) 0.8573(7) 0.0682(3) 0.0272(7) Uani 1.0 1 d .
N1F N 0.0400(6) 0.8281(7) 0.1676(3) 0.0289(7) Uani 1.0 1 d .
C1A C 0.5837(8) 0.5484(9) 0.1111(4) 0.034(3) Uani 1.0 1 d .
C1B C 0.4447(8) 0.5565(9) 0.1338(4) 0.035(3) Uani 1.0 1 d .
C1C C 0.4514(8) 0.5846(9) 0.0540(4) 0.036(3) Uani 1.0 1 d .
C1D C 0.1380(7) 1.2656(10) 0.1296(4) 0.035(3) Uani 1.0 1 d .
C1E C -0.0178(7) 1.2650(10) 0.0968(5) 0.040(3) Uani 1.0 1 d .
C1F C 0.0371(7) 1.2405(9) 0.1798(4) 0.033(3) Uani 1.0 1 d .
C2A C 0.5312(8) 0.5117(9) 0.1421(4) 0.038(3) Uani 1.0 1 d .
C2B C 0.4016(8) 0.5491(9) 0.0856(4) 0.039(3) Uani 1.0 1 d .
C2C C 0.5372(8) 0.5364(9) 0.0640(4) 0.037(3) Uani 1.0 1 d .
C2D C 0.0680(7) 1.3028(10) 0.0940(4) 0.035(3) Uani 1.0 1 d .
C2E C -0.0325(7) 1.2788(10) 0.1419(4) 0.032(3) Uani 1.0 1 d .
C2F C 0.1203(7) 1.2836(10) 0.1741(4) 0.030(3) Uani 1.0 1 d .
C3A C 0.6743(7) 0.6684(8) 0.1538(4) 0.031(3) Uani 1.0 1 d .
C3B C 0.3751(7) 0.7030(9) 0.1530(4) 0.036(3) Uani 1.0 1 d .
C3C C 0.4817(7) 0.7371(9) 0.0212(4) 0.029(3) Uani 1.0 1 d .
C3D C 0.2216(6) 1.1163(9) 0.1470(4) 0.028(3) Uani 1.0 1 d .
C3E C -0.0342(7) 1.1342(9) 0.0425(3) 0.029(3) Uani 1.0 1 d .
C3F C -0.0172(7) 1.0820(9) 0.1984(4) 0.033(3) Uani 1.0 1 d .
C4A C 0.6963(7) 0.7764(8) 0.1497(4) 0.026(3) Uani 1.0 1 d .
C4B C 0.3970(7) 0.8043(9) 0.1725(4) 0.0267(7) Uani 1.0 1 d .
C4C C 0.4683(6) 0.8477(8) 0.0251(3) 0.0217(19) Uani 1.0 1 d .
C4D C 0.2281(6) 1.0150(8) 0.1284(3) 0.023(3) Uani 1.0 1 d .
C4E C -0.0559(6) 1.0251(9) 0.0397(4) 0.0272(7) Uani 1.0 1 d .
C4F C 0.0106(7) 0.9752(9) 0.2057(4) 0.0289(7) Uani 1.0 1 d .
C5A C 0.7620(7) 0.8101(10) 0.1325(4) 0.035(3) Uani 1.0 1 d .
C5B C 0.3867(7) 0.8368(9) 0.2112(4) 0.0267(7) Uani 1.0 1 d .
C5C C 0.4088(6) 0.9048(9) -0.0014(4) 0.027(2) Uani 1.0 1 d .
C5D C 0.2737(7) 0.9936(10) 0.0971(4) 0.036(3) Uani 1.0 1 d .
C5E C -0.1324(6) 0.9843(9) 0.0184(4) 0.0272(7) Uani 1.0 1 d .
C5F C 0.0570(7) 0.9362(9) 0.2429(4) 0.0289(7) Uani 1.0 1 d .
C6A C 0.7694(6) 0.9088(9) 0.1229(4) 0.027(3) Uani 1.0 1 d .
C6B C 0.4233(6) 0.9262(9) 0.2286(4) 0.0267(7) Uani 1.0 1 d .
C6C C 0.3947(6) 1.0021(9) 0.0090(4) 0.027(2) Uani 1.0 1 d .
C6D C 0.2648(6) 0.9021(9) 0.0766(4) 0.025(3) Uani 1.0 1 d .
C6E C -0.1498(6) 0.8833(9) 0.0222(4) 0.0272(7) Uani 1.0 1 d .
C6F C 0.0947(7) 0.8437(9) 0.2439(4) 0.0289(7) Uani 1.0 1 d .
C7A C 0.7095(7) 0.9792(9) 0.1290(3) 0.028(3) Uani 1.0 1 d .
C7B C 0.4687(7) 0.9823(9) 0.2070(4) 0.0267(7) Uani 1.0 1 d .
C7C C 0.4387(6) 1.0427(8) 0.0485(4) 0.024(2) Uani 1.0 1 d .
C7D C 0.2061(6) 0.8345(8) 0.0830(3) 0.024(3) Uani 1.0 1 d .
C7E C -0.0920(6) 0.8218(9) 0.0498(4) 0.0272(7) Uani 1.0 1 d .
C7F C 0.0873(7) 0.7905(9) 0.2061(4) 0.0289(7) Uani 1.0 1 d .
C8A C 0.6432(7) 0.8515(9) 0.1580(4) 0.027(3) Uani 1.0 1 d .
C8B C 0.4387(6) 0.8691(9) 0.1495(4) 0.0267(7) Uani 1.0 1 d .
C8C C 0.5142(7) 0.8963(8) 0.0627(3) 0.023(2) Uani 1.0 1 d .
C8D C 0.1766(6) 0.9370(9) 0.1360(3) 0.027(3) Uani 1.0 1 d .
C8E C -0.0004(6) 0.9546(9) 0.0623(4) 0.0272(7) Uani 1.0 1 d .
C8F C 0.0019(7) 0.9147(9) 0.1678(4) 0.0289(7) Uani 1.0 1 d .
C9A C 0.7053(6) 1.0848(9) 0.1145(3) 0.0226(19) Uani 1.0 1 d .
C9B C 0.5218(7) 1.0678(9) 0.2250(4) 0.0267(7) Uani 1.0 1 d .
C9C C 0.4200(6) 1.1380(8) 0.0678(3) 0.0218(18) Uani 1.0 1 d .
C9D C 0.1805(7) 0.7437(9) 0.0579(3) 0.028(3) Uani 1.0 1 d .
C9E C -0.1085(6) 0.7210(9) 0.0643(4) 0.0272(7) Uani 1.0 1 d .
C9F C 0.1341(7) 0.6985(9) 0.2009(4) 0.0289(7) Uani 1.0 1 d .
C10A C 0.7679(6) 1.1311(9) 0.0999(3) 0.0260(19) Uani 1.0 1 d .
C10B C 0.5303(7) 1.1038(9) 0.2666(4) 0.0267(7) Uani 1.0 1 d .
C10C C 0.3621(6) 1.2064(9) 0.0457(4) 0.0276(19) Uani 1.0 1 d .
C10D C 0.2238(7) 0.7051(10) 0.0277(4) 0.034(3) Uani 1.0 1 d .
C10E C -0.1855(6) 0.6736(9) 0.0500(4) 0.0272(7) Uani 1.0 1 d .
C10F C 0.1822(6) 0.6476(9) 0.2359(4) 0.0289(7) Uani 1.0 1 d .
C11A C 0.7599(7) 1.2289(9) 0.0858(4) 0.029(2) Uani 1.0 1 d .
C11B C 0.5837(6) 1.1799(9) 0.2823(4) 0.0267(7) Uani 1.0 1 d .
C11C C 0.3346(7) 1.2837(9) 0.0670(4) 0.029(2) Uani 1.0 1 d .
C11D C 0.1956(7) 0.6204(10) 0.0035(4) 0.032(3) Uani 1.0 1 d .
C11E C -0.1992(7) 0.5835(9) 0.0686(4) 0.0272(7) Uani 1.0 1 d .
C11F C 0.2253(7) 0.5636(9) 0.2278(4) 0.0289(7) Uani 1.0 1 d .
C12A C 0.6891(7) 1.2819(9) 0.0882(4) 0.031(2) Uani 1.0 1 d .
C12B C 0.6287(7) 1.2246(9) 0.2560(4) 0.0267(7) Uani 1.0 1 d .
C12C C 0.3661(6) 1.2962(8) 0.1109(4) 0.026(2) Uani 1.0 1 d .
C12D C 0.1247(7) 0.5732(10) 0.0091(4) 0.033(3) Uani 1.0 1 d .
C12E C -0.1382(6) 0.5363(9) 0.0993(4) 0.0272(7) Uani 1.0 1 d .
C12F C 0.2198(7) 0.5271(9) 0.1876(4) 0.0289(7) Uani 1.0 1 d .
C13A C 0.6260(7) 1.2359(8) 0.1034(4) 0.0256(19) Uani 1.0 1 d .
C13B C 0.6205(7) 1.1895(9) 0.2133(4) 0.0267(7) Uani 1.0 1 d .
C13C C 0.4285(6) 1.2319(8) 0.1335(4) 0.0246(19) Uani 1.0 1 d .
C13D C 0.0813(7) 0.6132(8) 0.0383(3) 0.024(2) Uani 1.0 1 d .
C13E C -0.0611(6) 0.5834(9) 0.1125(4) 0.0272(7) Uani 1.0 1 d .
C13F C 0.1712(7) 0.5775(9) 0.1514(4) 0.0289(7) Uani 1.0 1 d .
C14A C 0.6322(6) 1.1385(9) 0.1160(3) 0.0236(19) Uani 1.0 1 d .
C14B C 0.5695(7) 1.1137(9) 0.1970(4) 0.0267(7) Uani 1.0 1 d .
C14C C 0.4568(6) 1.1520(8) 0.1123(4) 0.0223(18) Uani 1.0 1 d .
C14D C 0.1083(6) 0.6929(8) 0.0642(4) 0.024(2) Uani 1.0 1 d .
C14E C -0.0445(6) 0.6754(9) 0.0959(4) 0.0272(7) Uani 1.0 1 d .
C14F C 0.1275(7) 0.6650(9) 0.1578(4) 0.0289(7) Uani 1.0 1 d .
C21 C 0.7181(9) 0.9751(13) 0.2630(5) 0.061(5) Uani 1.0 1 d .
H1A H 0.6338 0.5050 0.1157 0.0404 Uiso 1.0 1 calc R
H1B H 0.4121 0.5167 0.1507 0.0417 Uiso 1.0 1 calc R
H1C H 0.4220 0.5622 0.0245 0.0437 Uiso 1.0 1 calc R
H1D H 0.1880 1.3053 0.1281 0.0424 Uiso 1.0 1 calc R
H1E H -0.0600 1.3049 0.0761 0.0475 Uiso 1.0 1 calc R
H1F H 0.0266 1.2662 0.2076 0.0395 Uiso 1.0 1 calc R
H2A H 0.5265 0.4376 0.1399 0.0458 Uiso 1.0 1 calc R
H2B H 0.5603 0.5281 0.1721 0.0458 Uiso 1.0 1 calc R
H2C H 0.3859 0.4781 0.0790 0.0463 Uiso 1.0 1 calc R
H2D H 0.3503 0.5890 0.0806 0.0463 Uiso 1.0 1 calc R
H2E H 0.5316 0.4638 0.0570 0.0440 Uiso 1.0 1 calc R
H2F H 0.5700 0.5672 0.0451 0.0440 Uiso 1.0 1 calc R
H2G H 0.0784 1.2816 0.0659 0.0417 Uiso 1.0 1 calc R
H2H H 0.0678 1.3772 0.0945 0.0417 Uiso 1.0 1 calc R
H2I H -0.0840 1.2436 0.1433 0.0387 Uiso 1.0 1 calc R
H2J H -0.0410 1.3514 0.1464 0.0387 Uiso 1.0 1 calc R
H2K H 0.1211 1.3570 0.1796 0.0359 Uiso 1.0 1 calc R
H2L H 0.1651 1.2531 0.1963 0.0359 Uiso 1.0 1 calc R
H3A H 0.7220 0.6241 0.1540 0.0374 Uiso 1.0 1 calc R
H3B H 0.6549 0.6570 0.1806 0.0374 Uiso 1.0 1 calc R
H3C H 0.3475 0.6621 0.1715 0.0426 Uiso 1.0 1 calc R
H3D H 0.3380 0.7092 0.1240 0.0426 Uiso 1.0 1 calc R
H3E H 0.4518 0.7124 -0.0075 0.0347 Uiso 1.0 1 calc R
H3F H 0.5409 0.7224 0.0247 0.0347 Uiso 1.0 1 calc R
H3G H 0.2133 1.1106 0.1767 0.0330 Uiso 1.0 1 calc R
H3H H 0.2721 1.1557 0.1478 0.0330 Uiso 1.0 1 calc R
H3I H 0.0198 1.1456 0.0354 0.0345 Uiso 1.0 1 calc R
H3J H -0.0763 1.1744 0.0226 0.0345 Uiso 1.0 1 calc R
H3K H -0.0707 1.0853 0.1773 0.0394 Uiso 1.0 1 calc R
H3L H -0.0234 1.1128 0.2259 0.0394 Uiso 1.0 1 calc R
H5A H 0.8016 0.7632 0.1274 0.0423 Uiso 1.0 1 calc R
H5B H 0.3545 0.7986 0.2265 0.0320 Uiso 1.0 1 calc R
H5C H 0.3770 0.8763 -0.0273 0.0321 Uiso 1.0 1 calc R
H5D H 0.3103 1.0424 0.0903 0.0434 Uiso 1.0 1 calc R
H5E H -0.1726 1.0268 0.0012 0.0326 Uiso 1.0 1 calc R
H5F H 0.0637 0.9736 0.2689 0.0346 Uiso 1.0 1 calc R
H6A H 0.8151 0.9307 0.1122 0.0322 Uiso 1.0 1 calc R
H6B H 0.4164 0.9482 0.2560 0.0320 Uiso 1.0 1 calc R
H6C H 0.3555 1.0421 -0.0102 0.0322 Uiso 1.0 1 calc R
H6D H 0.2995 0.8852 0.0578 0.0302 Uiso 1.0 1 calc R
H6E H -0.2002 0.8558 0.0064 0.0326 Uiso 1.0 1 calc R
H6F H 0.1255 0.8169 0.2704 0.0346 Uiso 1.0 1 calc R
H8A H 0.6020 0.8326 0.1726 0.0322 Uiso 1.0 1 calc R
H8B H 0.4420 0.8509 0.1210 0.0320 Uiso 1.0 1 calc R
H8C H 0.5585 0.8604 0.0804 0.0271 Uiso 1.0 1 calc R
H8D H 0.1490 0.9457 0.1587 0.0329 Uiso 1.0 1 calc R
H8E H 0.0537 0.9775 0.0745 0.0326 Uiso 1.0 1 calc R
H8F H -0.0328 0.9379 0.1417 0.0346 Uiso 1.0 1 calc R
H10A H 0.8168 1.0950 0.0996 0.0312 Uiso 1.0 1 calc R
H10B H 0.4983 1.0751 0.2847 0.0320 Uiso 1.0 1 calc R
H10C H 0.3416 1.1992 0.0154 0.0332 Uiso 1.0 1 calc R
H10D H 0.2723 0.7377 0.0241 0.0402 Uiso 1.0 1 calc R
H10E H -0.2270 0.7032 0.0280 0.0326 Uiso 1.0 1 calc R
H10F H 0.1853 0.6698 0.2647 0.0346 Uiso 1.0 1 calc R
H11A H 0.8018 1.2600 0.0746 0.0350 Uiso 1.0 1 calc R
H11B H 0.5899 1.2021 0.3112 0.0320 Uiso 1.0 1 calc R
H11C H 0.2940 1.3286 0.0518 0.0347 Uiso 1.0 1 calc R
H11D H 0.2245 0.5948 -0.0166 0.0378 Uiso 1.0 1 calc R
H11E H -0.2518 0.5529 0.0602 0.0326 Uiso 1.0 1 calc R
H11F H 0.2602 0.5303 0.2515 0.0346 Uiso 1.0 1 calc R
H12A H 0.6836 1.3503 0.0793 0.0370 Uiso 1.0 1 calc R
H12B H 0.6649 1.2786 0.2666 0.0320 Uiso 1.0 1 calc R
H12C H 0.3456 1.3484 0.1259 0.0317 Uiso 1.0 1 calc R
H12D H 0.1055 0.5140 -0.0067 0.0396 Uiso 1.0 1 calc R
H12E H -0.1484 0.4732 0.1111 0.0326 Uiso 1.0 1 calc R
H12F H 0.2485 0.4675 0.1836 0.0346 Uiso 1.0 1 calc R
H13A H 0.5784 1.2734 0.1049 0.0308 Uiso 1.0 1 calc R
H13B H 0.6520 1.2204 0.1956 0.0320 Uiso 1.0 1 calc R
H13C H 0.4514 1.2431 0.1633 0.0295 Uiso 1.0 1 calc R
H13D H 0.0307 0.5830 0.0399 0.0290 Uiso 1.0 1 calc R
H13E H -0.0193 0.5512 0.1335 0.0326 Uiso 1.0 1 calc R
H13F H 0.1680 0.5527 0.1230 0.0346 Uiso 1.0 1 calc R
H21A H 0.6957 1.0396 0.2707 0.0730 Uiso 1.0 1 calc R
H21B H 0.6763 0.9443 0.2394 0.0730 Uiso 1.0 1 calc R

loop_
_atom_site_aniso_label
_atom_site_aniso_U_11
_atom_site_aniso_U_22
_atom_site_aniso_U_33
_atom_site_aniso_U_12
_atom_site_aniso_U_13
_atom_site_aniso_U_23
Ir1 0.02055(18) 0.0233(3) 0.01967(19) -0.00169(15) 0.00581(14) 0.00010(15)
Ir2 0.01971(19) 0.0288(3) 0.01992(19) -0.00349(16) 0.00462(15) 0.00076(16)
Cl1 0.101(4) 0.068(3) 0.071(3) 0.028(3) 0.028(3) 0.010(3)
Cl2 0.060(3) 0.081(3) 0.061(3) 0.008(2) 0.0052(19) -0.018(3)
O1A 0.039(5) 0.030(5) 0.030(4) 0.001(4) 0.001(4) -0.001(4)
O1B 0.035(4) 0.022(5) 0.035(4) -0.004(4) 0.007(4) 0.002(4)
O1C 0.037(4) 0.030(5) 0.023(4) -0.009(4) 0.006(4) -0.001(4)
O1D 0.026(4) 0.033(5) 0.035(5) 0.002(4) 0.010(4) -0.000(4)
O1E 0.028(4) 0.029(5) 0.027(4) 0.002(4) 0.003(3) 0.003(4)
O1F 0.030(4) 0.033(5) 0.023(4) 0.000(4) 0.005(3) 0.002(4)
N1A 0.029(5) 0.018(5) 0.022(4) -0.002(4) 0.007(4) 0.004(4)
N1B 0.0301(15) 0.0274(18) 0.0238(15) -0.0002(13) 0.0086(13) -0.0006(13)
N1C 0.023(4) 0.022(5) 0.023(4) -0.007(4) 0.001(4) -0.016(4)
N1D 0.021(4) 0.028(5) 0.017(4) -0.006(4) 0.003(4) -0.003(4)
N1E 0.0244(14) 0.0311(18) 0.0267(15) -0.0035(13) 0.0073(12) -0.0015(13)
N1F 0.0295(16) 0.0313(19) 0.0251(15) -0.0050(13) 0.0046(13) 0.0058(14)
C1A 0.044(7) 0.025(7) 0.031(6) 0.003(5) 0.006(5) 0.012(5)
C1B 0.048(7) 0.022(6) 0.037(7) -0.004(5) 0.014(6) 0.003(5)
C1C 0.050(7) 0.027(7) 0.032(6) -0.010(6) 0.009(6) -0.005(5)
C1D 0.029(6) 0.041(8) 0.037(7) -0.013(5) 0.009(5) 0.002(6)
C1E 0.026(6) 0.034(8) 0.057(8) -0.006(5) 0.006(6) -0.004(6)
C1F 0.024(6) 0.035(7) 0.037(6) 0.003(5) 0.001(5) -0.003(6)
C2A 0.049(7) 0.011(6) 0.042(7) -0.002(5) -0.015(6) -0.004(5)
C2B 0.059(8) 0.018(6) 0.035(7) 0.003(6) 0.004(6) -0.001(5)
C2C 0.056(8) 0.024(7) 0.030(6) -0.003(6) 0.009(6) -0.014(5)
C2D 0.035(6) 0.036(7) 0.038(7) -0.002(5) 0.017(5) 0.001(6)
C2E 0.029(6) 0.036(7) 0.033(6) 0.003(5) 0.010(5) 0.000(5)
C2F 0.027(6) 0.036(7) 0.026(6) -0.002(5) 0.005(5) 0.005(5)
C3A 0.047(7) 0.020(6) 0.024(6) 0.001(5) 0.004(5) 0.001(5)
C3B 0.028(6) 0.028(7) 0.049(7) -0.007(5) 0.005(6) 0.003(6)
C3C 0.042(6) 0.030(7) 0.018(5) -0.004(5) 0.013(5) -0.005(5)
C3D 0.020(5) 0.037(7) 0.023(5) -0.004(5) -0.001(4) 0.008(5)
C3E 0.041(6) 0.030(7) 0.015(5) -0.003(5) 0.006(5) 0.002(5)
C3F 0.042(7) 0.028(7) 0.036(6) 0.000(5) 0.025(6) -0.011(5)
C4A 0.033(6) 0.020(6) 0.022(5) 0.012(5) 0.003(5) -0.000(4)
C4B 0.0301(15) 0.0274(18) 0.0238(15) -0.0002(13) 0.0086(13) -0.0006(13)
C4C 0.030(5) 0.022(5) 0.013(4) -0.008(4) 0.007(4) -0.002(4)
C4D 0.022(5) 0.026(6) 0.018(5) -0.002(4) -0.003(4) 0.004(4)
C4E 0.0244(14) 0.0311(18) 0.0267(15) -0.0035(13) 0.0073(12) -0.0015(13)
C4F 0.0295(16) 0.0313(19) 0.0251(15) -0.0050(13) 0.0046(13) 0.0058(14)
C5A 0.023(6) 0.044(8) 0.036(7) 0.004(5) 0.002(5) -0.013(6)
C5B 0.0301(15) 0.0274(18) 0.0238(15) -0.0002(13) 0.0086(13) -0.0006(13)
C5C 0.027(5) 0.033(6) 0.021(5) -0.003(5) 0.009(4) 0.003(4)
C5D 0.022(6) 0.046(8) 0.041(7) -0.003(5) 0.007(5) 0.009(6)
C5E 0.0244(14) 0.0311(18) 0.0267(15) -0.0035(13) 0.0073(12) -0.0015(13)
C5F 0.0295(16) 0.0313(19) 0.0251(15) -0.0050(13) 0.0046(13) 0.0058(14)
C6A 0.017(5) 0.030(7) 0.031(6) 0.002(5) 0.002(5) 0.000(5)
C6B 0.0301(15) 0.0274(18) 0.0238(15) -0.0002(13) 0.0086(13) -0.0006(13)
C6C 0.022(5) 0.036(6) 0.022(5) -0.002(4) 0.004(4) 0.006(5)
C6D 0.028(5) 0.028(6) 0.024(5) -0.001(5) 0.017(5) 0.002(5)
C6E 0.0244(14) 0.0311(18) 0.0267(15) -0.0035(13) 0.0073(12) -0.0015(13)
C6F 0.0295(16) 0.0313(19) 0.0251(15) -0.0050(13) 0.0046(13) 0.0058(14)
C7A 0.027(5) 0.038(7) 0.018(5) -0.005(5) 0.005(4) 0.004(5)
C7B 0.0301(15) 0.0274(18) 0.0238(15) -0.0002(13) 0.0086(13) -0.0006(13)
C7C 0.019(5) 0.029(6) 0.023(5) -0.003(4) -0.001(4) 0.009(4)
C7D 0.020(5) 0.027(6) 0.021(5) 0.001(4) 0.000(4) 0.000(5)
C7E 0.0244(14) 0.0311(18) 0.0267(15) -0.0035(13) 0.0073(12) -0.0015(13)
C7F 0.0295(16) 0.0313(19) 0.0251(15) -0.0050(13) 0.0046(13) 0.0058(14)
C8A 0.028(5) 0.027(6) 0.025(5) 0.000(5) 0.004(5) -0.003(5)
C8B 0.0301(15) 0.0274(18) 0.0238(15) -0.0002(13) 0.0086(13) -0.0006(13)
C8C 0.033(5) 0.020(5) 0.015(5) -0.008(4) 0.006(4) -0.008(4)
C8D 0.023(5) 0.042(7) 0.016(5) -0.006(5) 0.001(4) 0.006(5)
C8E 0.0244(14) 0.0311(18) 0.0267(15) -0.0035(13) 0.0073(12) -0.0015(13)
C8F 0.0295(16) 0.0313(19) 0.0251(15) -0.0050(13) 0.0046(13) 0.0058(14)
C9A 0.021(4) 0.027(5) 0.020(4) -0.003(4) 0.005(4) -0.002(4)
C9B 0.0301(15) 0.0274(18) 0.0238(15) -0.0002(13) 0.0086(13) -0.0006(13)
C9C 0.022(4) 0.021(5) 0.022(4) -0.004(4) 0.003(4) -0.002(4)
C9D 0.029(5) 0.038(7) 0.017(5) -0.003(5) 0.007(4) 0.003(4)
C9E 0.0244(14) 0.0311(18) 0.0267(15) -0.0035(13) 0.0073(12) -0.0015(13)
C9F 0.0295(16) 0.0313(19) 0.0251(15) -0.0050(13) 0.0046(13) 0.0058(14)
C10A 0.026(4) 0.031(5) 0.023(5) 0.000(4) 0.010(4) 0.002(4)
C10B 0.0301(15) 0.0274(18) 0.0238(15) -0.0002(13) 0.0086(13) -0.0006(13)
C10C 0.028(5) 0.030(5) 0.028(5) -0.005(4) 0.011(4) 0.002(4)
C10D 0.024(5) 0.042(7) 0.035(6) 0.002(5) 0.009(5) 0.002(5)
C10E 0.0244(14) 0.0311(18) 0.0267(15) -0.0035(13) 0.0073(12) -0.0015(13)
C10F 0.0295(16) 0.0313(19) 0.0251(15) -0.0050(13) 0.0046(13) 0.0058(14)
C11A 0.030(4) 0.035(5) 0.026(5) -0.009(4) 0.012(4) 0.005(4)
C11B 0.0301(15) 0.0274(18) 0.0238(15) -0.0002(13) 0.0086(13) -0.0006(13)
C11C 0.026(5) 0.025(5) 0.035(5) 0.002(4) 0.005(4) 0.005(4)
C11D 0.027(5) 0.045(7) 0.024(5) 0.001(5) 0.009(5) -0.002(5)
C11E 0.0244(14) 0.0311(18) 0.0267(15) -0.0035(13) 0.0073(12) -0.0015(13)
C11F 0.0295(16) 0.0313(19) 0.0251(15) -0.0050(13) 0.0046(13) 0.0058(14)
C12A 0.035(5) 0.029(5) 0.031(5) -0.007(4) 0.013(4) -0.003(4)
C12B 0.0301(15) 0.0274(18) 0.0238(15) -0.0002(13) 0.0086(13) -0.0006(13)
C12C 0.023(4) 0.022(5) 0.033(5) -0.005(4) 0.004(4) -0.008(4)
C12D 0.035(6) 0.037(7) 0.029(6) -0.005(5) 0.010(5) -0.004(5)
C12E 0.0244(14) 0.0311(18) 0.0267(15) -0.0035(13) 0.0073(12) -0.0015(13)
C12F 0.0295(16) 0.0313(19) 0.0251(15) -0.0050(13) 0.0046(13) 0.0058(14)
C13A 0.028(4) 0.023(5) 0.027(5) -0.011(4) 0.009(4) 0.010(4)
C13B 0.0301(15) 0.0274(18) 0.0238(15) -0.0002(13) 0.0086(13) -0.0006(13)
C13C 0.025(4) 0.030(5) 0.020(4) -0.001(4) 0.007(4) -0.001(4)
C13D 0.031(5) 0.029(6) 0.013(5) 0.000(4) 0.007(4) -0.012(4)
C13E 0.0244(14) 0.0311(18) 0.0267(15) -0.0035(13) 0.0073(12) -0.0015(13)
C13F 0.0295(16) 0.0313(19) 0.0251(15) -0.0050(13) 0.0046(13) 0.0058(14)
C14A 0.020(4) 0.031(5) 0.021(4) -0.010(4) 0.006(4) 0.002(4)
C14B 0.0301(15) 0.0274(18) 0.0238(15) -0.0002(13) 0.0086(13) -0.0006(13)
C14C 0.015(4) 0.022(5) 0.031(4) 0.006(4) 0.008(4) -0.003(4)
C14D 0.026(5) 0.017(5) 0.028(5) 0.005(4) 0.001(4) 0.004(4)
C14E 0.0244(14) 0.0311(18) 0.0267(15) -0.0035(13) 0.0073(12) -0.0015(13)
C14F 0.0295(16) 0.0313(19) 0.0251(15) -0.0050(13) 0.0046(13) 0.0058(14)
C21 0.061(9) 0.059(11) 0.052(9) 0.013(8) -0.010(8) -0.013(8)

loop_
_atom_type_symbol
_atom_type_description
_atom_type_scat_dispersion_real
_atom_type_scat_dispersion_imag
_atom_type_scat_source
C C 0.0033 0.0016
;
International Tables for Crystallography
(1992, Vol. C, Tables 4.2.6.8 and 6.1.1.4)
;
H H 0.0000 0.0000
;
International Tables for Crystallography
(1992, Vol. C, Table 6.1.1.4)
;
O O 0.0106 0.0060
;
International Tables for Crystallography
(1992, Vol. C, Tables 4.2.6.8 and 6.1.1.4)
;
N N 0.0061 0.0033
;
International Tables for Crystallography
(1992, Vol. C, Tables 4.2.6.8 and 6.1.1.4)
;
Ir Ir -1.4442 7.9887
;
International Tables for Crystallography
(1992, Vol. C, Tables 4.2.6.8 and 6.1.1.4)
;
Cl Cl 0.1484 0.1585
;
International Tables for Crystallography
(1992, Vol. C, Tables 4.2.6.8 and 6.1.1.4)
;

loop_
_geom_angle_atom_site_label_1
_geom_angle_atom_site_label_2
_geom_angle_atom_site_label_3
_geom_angle
_geom_angle_publ_flag
N1A Ir1 N1B 93.2(4) yes
N1A Ir1 N1C 89.6(3) yes
N1A Ir1 C14A 80.4(4) yes
N1A Ir1 C14B 98.8(4) yes
N1A Ir1 C14C 165.8(4) yes
N1B Ir1 N1C 92.0(4) yes
N1B Ir1 C14A 171.4(4) yes
N1B Ir1 C14B 80.4(4) yes
N1B Ir1 C14C 96.4(4) yes
N1C Ir1 C14A 93.7(4) yes
N1C Ir1 C14B 169.0(4) yes
N1C Ir1 C14C 79.6(4) yes
C14A Ir1 C14B 94.8(5) yes
C14A Ir1 C14C 90.9(4) yes
C14B Ir1 C14C 93.2(5) yes
N1D Ir2 N1E 91.2(4) yes
N1D Ir2 N1F 89.1(4) yes
N1D Ir2 C14D 80.7(4) yes
N1D Ir2 C14E 168.6(4) yes
N1D Ir2 C14F 91.6(4) yes
N1E Ir2 N1F 94.1(4) yes
N1E Ir2 C14D 94.4(4) yes
N1E Ir2 C14E 79.2(4) yes
N1E Ir2 C14F 173.0(5) yes
N1F Ir2 C14D 166.9(4) yes
N1F Ir2 C14E 97.7(4) yes
N1F Ir2 C14F 79.6(4) yes
C14D Ir2 C14E 93.7(5) yes
C14D Ir2 C14F 92.4(5) yes
C14E Ir2 C14F 98.6(5) yes
C1A O1A C3A 114.4(8) yes
C1B O1B C3B 114.5(9) yes
C1C O1C C3C 115.7(9) yes
C1D O1D C3D 115.6(8) yes
C1E O1E C3E 114.8(9) yes
C1F O1F C3F 116.3(9) yes
Ir1 N1A C7A 113.5(7) yes
Ir1 N1A C8A 125.6(7) yes
C7A N1A C8A 118.6(10) yes
Ir1 N1B C7B 114.8(7) yes
Ir1 N1B C8B 125.8(8) yes
C7B N1B C8B 119.3(10) yes
Ir1 N1C C7C 114.4(7) yes
Ir1 N1C C8C 125.4(7) yes
C7C N1C C8C 119.4(8) yes
Ir2 N1D C7D 113.9(7) yes
Ir2 N1D C8D 124.5(8) yes
C7D N1D C8D 119.7(9) yes
Ir2 N1E C7E 115.7(8) yes
Ir2 N1E C8E 125.5(7) yes
C7E N1E C8E 118.3(9) yes
Ir2 N1F C7F 114.4(8) yes
Ir2 N1F C8F 124.4(7) yes
C7F N1F C8F 119.3(10) yes
O1A C1A C2A 115.5(10) yes
O1A C1A C2C 107.0(9) yes
C2A C1A C2C 110.9(10) yes
O1B C1B C2A 107.8(9) yes
O1B C1B C2B 113.6(9) yes
C2A C1B C2B 110.8(11) yes
O1C C1C C2B 107.8(10) yes
O1C C1C C2C 114.6(10) yes
C2B C1C C2C 111.2(10) yes
O1D C1D C2D 106.4(9) yes
O1D C1D C2F 116.0(10) yes
C2D C1D C2F 111.2(10) yes
O1E C1E C2D 113.7(10) yes
O1E C1E C2E 106.3(10) yes
C2D C1E C2E 111.6(10) yes
O1F C1F C2E 114.0(9) yes
O1F C1F C2F 108.1(9) yes
C2E C1F C2F 108.7(10) yes
C1A C2A C1B 114.9(10) yes
C1B C2B C1C 115.9(10) yes
C1A C2C C1C 113.5(11) yes
C1D C2D C1E 114.9(11) yes
C1E C2E C1F 115.9(10) yes
C1D C2F C1F 114.6(9) yes
O1A C3A C4A 104.0(8) yes
O1B C3B C4B 105.5(9) yes
O1C C3C C4C 106.5(9) yes
O1D C3D C4D 106.1(8) yes
O1E C3E C4E 104.0(9) yes
O1F C3F C4F 106.7(10) yes
C3A C4A C5A 124.7(11) yes
C3A C4A C8A 119.3(11) yes
C5A C4A C8A 115.5(10) yes
C3B C4B C5B 126.5(11) yes
C3B C4B C8B 116.0(11) yes
C5B C4B C8B 117.3(10) yes
C3C C4C C5C 126.3(9) yes
C3C C4C C8C 117.0(8) yes
C5C C4C C8C 116.2(10) yes
C3D C4D C5D 124.3(10) yes
C3D C4D C8D 119.8(10) yes
C5D C4D C8D 115.1(10) yes
C3E C4E C5E 125.8(10) yes
C3E C4E C8E 119.8(9) yes
C5E C4E C8E 114.2(10) yes
C3F C4F C5F 126.3(10) yes
C3F C4F C8F 115.9(10) yes
C5F C4F C8F 116.5(11) yes
C4A C5A C6A 120.9(11) yes
C4B C5B C6B 119.9(11) yes
C4C C5C C6C 120.8(9) yes
C4D C5D C6D 119.7(11) yes
C4E C5E C6E 121.1(10) yes
C4F C5F C6F 121.8(11) yes
C5A C6A C7A 120.3(11) yes
C5B C6B C7B 120.9(11) yes
C5C C6C C7C 119.6(9) yes
C5D C6D C7D 120.7(11) yes
C5E C6E C7E 119.3(9) yes
C5F C6F C7F 119.3(10) yes
N1A C7A C6A 119.7(11) yes
N1A C7A C9A 115.3(10) yes
C6A C7A C9A 124.9(10) yes
N1B C7B C6B 119.7(10) yes
N1B C7B C9B 114.4(10) yes
C6B C7B C9B 125.7(10) yes
N1C C7C C6C 119.7(10) yes
N1C C7C C9C 114.2(8) yes
C6C C7C C9C 125.7(9) yes
N1D C7D C6D 119.4(10) yes
N1D C7D C9D 114.4(9) yes
C6D C7D C9D 126.2(10) yes
N1E C7E C6E 120.5(10) yes
N1E C7E C9E 114.1(9) yes
C6E C7E C9E 125.1(9) yes
N1F C7F C6F 120.2(10) yes
N1F C7F C9F 114.0(10) yes
C6F C7F C9F 125.3(9) yes
N1A C8A C4A 124.6(11) yes
N1B C8B C4B 122.5(10) yes
N1C C8C C4C 124.0(9) yes
N1D C8D C4D 124.7(10) yes
N1E C8E C4E 126.0(9) yes
N1F C8F C4F 122.7(9) yes
C7A C9A C10A 122.9(10) yes
C7A C9A C14A 116.5(10) yes
C10A C9A C14A 120.6(10) yes
C7B C9B C10B 124.0(11) yes
C7B C9B C14B 116.7(10) yes
C10B C9B C14B 119.3(10) yes
C7C C9C C10C 122.6(9) yes
C7C C9C C14C 116.4(9) yes
C10C C9C C14C 120.6(10) yes
C7D C9D C10D 122.5(10) yes
C7D C9D C14D 117.7(10) yes
C10D C9D C14D 119.8(10) yes
C7E C9E C10E 122.0(9) yes
C7E C9E C14E 116.5(9) yes
C10E C9E C14E 121.4(11) yes
C7F C9F C10F 122.3(10) yes
C7F C9F C14F 116.1(9) yes
C10F C9F C14F 121.6(11) yes
C9A C10A C11A 120.4(10) yes
C9B C10B C11B 121.3(11) yes
C9C C10C C11C 120.7(10) yes
C9D C10D C11D 120.5(11) yes
C9E C10E C11E 118.6(9) yes
C9F C10F C11F 118.2(10) yes
C10A C11A C12A 118.8(11) yes
C10B C11B C12B 120.0(10) yes
C10C C11C C12C 119.8(10) yes
C10D C11D C12D 119.3(11) yes
C10E C11E C12E 121.8(10) yes
C10F C11F C12F 122.7(10) yes
C11A C12A C13A 121.0(11) yes
C11B C12B C13B 119.6(10) yes
C11C C12C C13C 120.5(10) yes
C11D C12D C13D 119.8(11) yes
C11E C12E C13E 118.9(11) yes
C11F C12F C13F 120.1(11) yes
C12A C13A C14A 120.6(10) yes
C12B C13B C14B 122.1(11) yes
C12C C13C C14C 120.4(9) yes
C12D C13D C14D 123.2(11) yes
C12E C13E C14E 121.9(9) yes
C12F C13F C14F 119.4(10) yes
Ir1 C14A C9A 113.1(8) yes
Ir1 C14A C13A 128.5(8) yes
C9A C14A C13A 118.5(10) yes
Ir1 C14B C9B 113.3(7) yes
Ir1 C14B C13B 129.0(9) yes
C9B C14B C13B 117.7(10) yes
Ir1 C14C C9C 114.2(8) yes
Ir1 C14C C13C 128.2(7) yes
C9C C14C C13C 117.6(9) yes
Ir2 C14D C9D 112.7(8) yes
Ir2 C14D C13D 130.1(9) yes
C9D C14D C13D 117.2(11) yes
Ir2 C14E C9E 114.2(8) yes
Ir2 C14E C13E 128.3(7) yes
C9E C14E C13E 117.4(9) yes
Ir2 C14F C9F 114.9(8) yes
Ir2 C14F C13F 127.0(8) yes
C9F C14F C13F 117.9(10) yes
Cl1 C21 Cl2 113.4(9) yes
O1A C1A H1A 107.697 no
C2A C1A H1A 107.701 no
C2C C1A H1A 107.681 no
O1B C1B H1B 108.180 no
C2A C1B H1B 108.178 no
C2B C1B H1B 108.191 no
O1C C1C H1C 107.662 no
C2B C1C H1C 107.660 no
C2C C1C H1C 107.656 no
O1D C1D H1D 107.657 no
C2D C1D H1D 107.660 no
C2F C1D H1D 107.658 no
O1E C1E H1E 108.363 no
C2D C1E H1E 108.372 no
C2E C1E H1E 108.364 no
O1F C1F H1F 108.642 no
C2E C1F H1F 108.634 no
C2F C1F H1F 108.650 no
C1A C2A H2A 108.540 no
C1A C2A H2B 108.551 no
C1B C2A H2A 108.548 no
C1B C2A H2B 108.541 no
H2A C2A H2B 107.536 no
C1B C2B H2C 108.323 no
C1B C2B H2D 108.305 no
C1C C2B H2C 108.330 no
C1C C2B H2D 108.323 no
H2C C2B H2D 107.412 no
C1A C2C H2E 108.870 no
C1A C2C H2F 108.871 no
C1C C2C H2E 108.866 no
C1C C2C H2F 108.873 no
H2E C2C H2F 107.716 no
C1D C2D H2G 108.541 no
C1D C2D H2H 108.549 no
C1E C2D H2G 108.551 no
C1E C2D H2H 108.545 no
H2G C2D H2H 107.525 no
C1E C2E H2I 108.318 no
C1E C2E H2J 108.320 no
C1F C2E H2I 108.302 no
C1F C2E H2J 108.314 no
H2I C2E H2J 107.407 no
C1D C2F H2K 108.607 no
C1D C2F H2L 108.611 no
C1F C2F H2K 108.614 no
C1F C2F H2L 108.592 no
H2K C2F H2L 107.559 no
O1A C3A H3A 110.960 no
O1A C3A H3B 110.973 no
C4A C3A H3A 110.967 no
C4A C3A H3B 110.971 no
H3A C3A H3B 108.961 no
O1B C3B H3C 110.646 no
O1B C3B H3D 110.650 no
C4B C3B H3C 110.636 no
C4B C3B H3D 110.646 no
H3C C3B H3D 108.766 no
O1C C3C H3E 110.419 no
O1C C3C H3F 110.402 no
C4C C3C H3E 110.420 no
C4C C3C H3F 110.420 no
H3E C3C H3F 108.647 no
O1D C3D H3G 110.515 no
O1D C3D H3H 110.528 no
C4D C3D H3G 110.517 no
C4D C3D H3H 110.529 no
H3G C3D H3H 108.684 no
O1E C3E H3I 110.953 no
O1E C3E H3J 110.954 no
C4E C3E H3I 110.958 no
C4E C3E H3J 110.958 no
H3I C3E H3J 108.974 no
O1F C3F H3K 110.369 no
O1F C3F H3L 110.372 no
C4F C3F H3K 110.379 no
C4F C3F H3L 110.385 no
H3K C3F H3L 108.591 no
C4A C5A H5A 119.550 no
C6A C5A H5A 119.550 no
C4B C5B H5B 120.053 no
C6B C5B H5B 120.081 no
C4C C5C H5C 119.588 no
C6C C5C H5C 119.590 no
C4D C5D H5D 120.138 no
C6D C5D H5D 120.116 no
C4E C5E H5E 119.451 no
C6E C5E H5E 119.460 no
C4F C5F H5F 119.126 no
C6F C5F H5F 119.112 no
C5A C6A H6A 119.873 no
C7A C6A H6A 119.873 no
C5B C6B H6B 119.526 no
C7B C6B H6B 119.547 no
C5C C6C H6C 120.196 no
C7C C6C H6C 120.210 no
C5D C6D H6D 119.660 no
C7D C6D H6D 119.643 no
C5E C6E H6E 120.346 no
C7E C6E H6E 120.347 no
C5F C6F H6F 120.333 no
C7F C6F H6F 120.335 no
N1A C8A H8A 117.679 no
C4A C8A H8A 117.677 no
N1B C8B H8B 118.740 no
C4B C8B H8B 118.743 no
N1C C8C H8C 117.993 no
C4C C8C H8C 117.993 no
N1D C8D H8D 117.656 no
C4D C8D H8D 117.662 no
N1E C8E H8E 117.011 no
C4E C8E H8E 117.016 no
N1F C8F H8F 118.646 no
C4F C8F H8F 118.625 no
C9A C10A H10A 119.807 no
C11A C10A H10A 119.786 no
C9B C10B H10B 119.343 no
C11B C10B H10B 119.341 no
C9C C10C H10C 119.632 no
C11C C10C H10C 119.626 no
C9D C10D H10D 119.746 no
C11D C10D H10D 119.747 no
C9E C10E H10E 120.728 no
C11E C10E H10E 120.719 no
C9F C10F H10F 120.912 no
C11F C10F H10F 120.906 no
C10A C11A H11A 120.586 no
C12A C11A H11A 120.586 no
C10B C11B H11B 120.005 no
C12B C11B H11B 119.989 no
C10C C11C H11C 120.102 no
C12C C11C H11C 120.091 no
C10D C11D H11D 120.372 no
C12D C11D H11D 120.358 no
C10E C11E H11E 119.108 no
C12E C11E H11E 119.102 no
C10F C11F H11F 118.661 no
C12F C11F H11F 118.635 no
C11A C12A H12A 119.500 no
C13A C12A H12A 119.493 no
C11B C12B H12B 120.232 no
C13B C12B H12B 120.216 no
C11C C12C H12C 119.737 no
C13C C12C H12C 119.729 no
C11D C12D H12D 120.102 no
C13D C12D H12D 120.091 no
C11E C12E H12E 120.528 no
C13E C12E H12E 120.524 no
C11F C12F H12F 119.942 no
C13F C12F H12F 119.926 no
C12A C13A H13A 119.690 no
C14A C13A H13A 119.687 no
C12B C13B H13B 118.939 no
C14B C13B H13B 118.927 no
C12C C13C H13C 119.797 no
C14C C13C H13C 119.787 no
C12D C13D H13D 118.423 no
C14D C13D H13D 118.398 no
C12E C13E H13E 119.080 no
C14E C13E H13E 119.063 no
C12F C13F H13F 120.283 no
C14F C13F H13F 120.285 no
Cl1 C21 H21A 108.886 no
Cl1 C21 H21B 108.895 no
Cl2 C21 H21A 108.894 no
Cl2 C21 H21B 108.888 no
H21A C21 H21B 107.736 no

loop_
_geom_bond_atom_site_label_1
_geom_bond_atom_site_label_2
_geom_bond_distance
_geom_bond_publ_flag
Ir1 N1A 2.123(9) yes
Ir1 N1B 2.136(10) yes
Ir1 N1C 2.141(8) yes
Ir1 C14A 2.056(11) yes
Ir1 C14B 2.040(11) yes
Ir1 C14C 2.032(10) yes
Ir2 N1D 2.128(9) yes
Ir2 N1E 2.122(9) yes
Ir2 N1F 2.130(10) yes
Ir2 C14D 2.030(12) yes
Ir2 C14E 2.035(11) yes
Ir2 C14F 2.047(11) yes
Cl1 C21 1.724(16) yes
Cl2 C21 1.753(17) yes
O1A C1A 1.428(14) yes
O1A C3A 1.422(12) yes
O1B C1B 1.435(14) yes
O1B C3B 1.439(14) yes
O1C C1C 1.406(15) yes
O1C C3C 1.416(14) yes
O1D C1D 1.431(15) yes
O1D C3D 1.426(12) yes
O1E C1E 1.444(15) yes
O1E C3E 1.432(13) yes
O1F C1F 1.427(15) yes
O1F C3F 1.423(15) yes
N1A C7A 1.366(15) yes
N1A C8A 1.343(14) yes
N1B C7B 1.370(14) yes
N1B C8B 1.334(14) yes
N1C C7C 1.365(12) yes
N1C C8C 1.308(14) yes
N1D C7D 1.364(14) yes
N1D C8D 1.304(14) yes
N1E C7E 1.349(13) yes
N1E C8E 1.344(15) yes
N1F C7F 1.390(13) yes
N1F C8F 1.316(15) yes
C1A C2A 1.542(19) yes
C1A C2C 1.532(15) yes
C1B C2A 1.531(17) yes
C1B C2B 1.542(16) yes
C1C C2B 1.52(2) yes
C1C C2C 1.538(18) yes
C1D C2D 1.514(15) yes
C1D C2F 1.529(18) yes
C1E C2D 1.543(17) yes
C1E C2E 1.520(19) yes
C1F C2E 1.557(15) yes
C1F C2F 1.554(16) yes
C3A C4A 1.494(16) yes
C3B C4B 1.493(16) yes
C3C C4C 1.496(16) yes
C3D C4D 1.485(16) yes
C3E C4E 1.492(16) yes
C3F C4F 1.495(16) yes
C4A C5A 1.409(17) yes
C4A C8A 1.401(16) yes
C4B C5B 1.352(16) yes
C4B C8B 1.413(16) yes
C4C C5C 1.377(14) yes
C4C C8C 1.420(13) yes
C4D C5D 1.413(17) yes
C4D C8D 1.405(16) yes
C4E C5E 1.413(14) yes
C4E C8E 1.397(15) yes
C4F C5F 1.361(14) yes
C4F C8F 1.427(16) yes
C5A C6A 1.359(17) yes
C5B C6B 1.392(15) yes
C5C C6C 1.370(17) yes
C5D C6D 1.372(17) yes
C5E C6E 1.384(16) yes
C5F C6F 1.379(16) yes
C6A C7A 1.416(16) yes
C6B C7B 1.358(16) yes
C6C C7C 1.409(14) yes
C6D C7D 1.381(15) yes
C6E C7E 1.409(14) yes
C6F C7F 1.374(16) yes
C7A C9A 1.474(16) yes
C7B C9B 1.475(15) yes
C7C C9C 1.473(15) yes
C7D C9D 1.455(15) yes
C7E C9E 1.464(17) yes
C7F C9F 1.481(17) yes
C9A C10A 1.384(16) yes
C9A C14A 1.427(15) yes
C9B C10B 1.384(15) yes
C9B C14B 1.458(17) yes
C9C C10C 1.396(14) yes
C9C C14C 1.419(14) yes
C9D C10D 1.424(17) yes
C9D C14D 1.437(16) yes
C9E C10E 1.412(15) yes
C9E C14E 1.426(14) yes
C9F C10F 1.392(15) yes
C9F C14F 1.423(16) yes
C10A C11A 1.372(16) yes
C10B C11B 1.366(15) yes
C10C C11C 1.369(17) yes
C10D C11D 1.384(17) yes
C10E C11E 1.378(16) yes
C10F C11F 1.386(17) yes
C11A C12A 1.394(16) yes
C11B C12B 1.380(17) yes
C11C C12C 1.383(15) yes
C11D C12D 1.389(17) yes
C11E C12E 1.390(14) yes
C11F C12F 1.352(16) yes
C12A C13A 1.398(17) yes
C12B C13B 1.412(15) yes
C12C C13C 1.411(14) yes
C12D C13D 1.407(17) yes
C12E C13E 1.409(14) yes
C12F C13F 1.418(14) yes
C13A C14A 1.352(16) yes
C13B C14B 1.346(15) yes
C13C C14C 1.398(16) yes
C13D C14D 1.355(14) yes
C13E C14E 1.385(16) yes
C13F C14F 1.413(17) yes
C1A H1A 1.000 no
C1B H1B 1.000 no
C1C H1C 1.000 no
C1D H1D 1.000 no
C1E H1E 1.000 no
C1F H1F 1.000 no
C2A H2A 0.990 no
C2A H2B 0.990 no
C2B H2C 0.990 no
C2B H2D 0.990 no
C2C H2E 0.990 no
C2C H2F 0.990 no
C2D H2G 0.990 no
C2D H2H 0.990 no
C2E H2I 0.990 no
C2E H2J 0.990 no
C2F H2K 0.990 no
C2F H2L 0.990 no
C3A H3A 0.990 no
C3A H3B 0.990 no
C3B H3C 0.990 no
C3B H3D 0.990 no
C3C H3E 0.990 no
C3C H3F 0.990 no
C3D H3G 0.990 no
C3D H3H 0.990 no
C3E H3I 0.990 no
C3E H3J 0.990 no
C3F H3K 0.990 no
C3F H3L 0.990 no
C5A H5A 0.950 no
C5B H5B 0.950 no
C5C H5C 0.950 no
C5D H5D 0.950 no
C5E H5E 0.950 no
C5F H5F 0.950 no
C6A H6A 0.950 no
C6B H6B 0.950 no
C6C H6C 0.950 no
C6D H6D 0.950 no
C6E H6E 0.950 no
C6F H6F 0.950 no
C8A H8A 0.950 no
C8B H8B 0.950 no
C8C H8C 0.950 no
C8D H8D 0.950 no
C8E H8E 0.950 no
C8F H8F 0.950 no
C10A H10A 0.950 no
C10B H10B 0.950 no
C10C H10C 0.950 no
C10D H10D 0.950 no
C10E H10E 0.950 no
C10F H10F 0.950 no
C11A H11A 0.950 no
C11B H11B 0.950 no
C11C H11C 0.950 no
C11D H11D 0.950 no
C11E H11E 0.950 no
C11F H11F 0.950 no
C12A H12A 0.950 no
C12B H12B 0.950 no
C12C H12C 0.950 no
C12D H12D 0.950 no
C12E H12E 0.950 no
C12F H12F 0.950 no
C13A H13A 0.950 no
C13B H13B 0.950 no
C13C H13C 0.950 no
C13D H13D 0.950 no
C13E H13E 0.950 no
C13F H13F 0.950 no
C21 H21A 0.990 no
C21 H21B 0.990 no

loop_
_geom_contact_atom_site_label_1
_geom_contact_atom_site_label_2
_geom_contact_distance
_geom_contact_publ_flag
_geom_contact_site_symmetry_2
O1A O1B 3.078(12) no .
O1A O1C 2.976(10) no .
O1A C1B 3.200(16) no .
O1A C1C 3.063(13) no .
O1A C3C 3.489(12) no .
O1A C5A 3.255(14) no .
O1A C8A 2.973(14) no .
O1B O1C 3.074(11) no .
O1B C1A 3.125(15) no .
O1B C1C 3.204(15) no .
O1B C5B 3.406(14) no .
O1B C8B 2.820(14) no .
O1C C1A 3.145(13) no .
O1C C1B 3.113(15) no .
O1C C5C 3.348(14) no .
O1C C8C 2.923(13) no .
O1D O1E 3.013(10) no .
O1D O1F 3.017(12) no .
O1D C1E 3.086(14) no .
O1D C1F 3.187(15) no .
O1D C3E 3.519(12) no .
O1D C5D 3.219(15) no .
O1D C8D 3.066(14) no .
O1E O1F 3.038(10) no .
O1E C1D 3.179(13) no .
O1E C1F 3.115(14) no .
O1E C5E 3.365(13) no .
O1E C8E 2.912(14) no .
O1F C1D 3.092(15) no .
O1F C1E 3.199(15) no .
O1F C3D 3.414(14) no .
O1F C5F 3.233(14) no .
O1F C8F 3.003(14) no .
N1A C5A 2.779(15) no .
N1A C8C 3.133(12) no .
N1B C5B 2.754(15) no .
N1B C8A 3.216(14) no .
N1B C8C 3.595(14) no .
N1C C5C 2.765(13) no .
N1C C7A 3.549(12) no .
N1C C8B 3.212(15) no .
N1D C5D 2.756(16) no .
N1D C7F 3.554(15) no .
N1D C8E 3.163(13) no .
N1D C9F 3.570(15) no .
N1E C5E 2.777(13) no .
N1E C8F 3.205(14) no .
N1F C5F 2.750(14) no .
N1F C8D 3.063(15) no .
C1A C2B 2.967(18) no .
C1B C2C 2.996(19) no .
C1C C2A 2.976(16) no .
C1D C2E 2.970(17) no .
C1E C2F 2.975(15) no .
C1F C2D 3.006(18) no .
C2A C3A 3.131(17) no .
C2B C3B 3.069(18) no .
C2C C3C 3.043(16) no .
C2D C3E 3.057(16) no .
C2E C3F 3.153(17) no .
C2F C3D 3.039(17) no .
C4A C7A 2.796(16) no .
C4B C7B 2.764(15) no .
C4C C7C 2.773(15) no .
C4D C7D 2.781(15) no .
C4E C7E 2.805(16) no .
C4F C7F 2.769(17) no .
C6A C8A 2.712(16) no .
C6A C10A 3.043(16) no .
C6B C8B 2.697(16) no .
C6B C10B 3.042(15) no .
C6C C8C 2.707(14) no .
C6C C10C 3.052(17) no .
C6D C8D 2.690(16) no .
C6D C10D 3.043(16) no .
C6E C8E 2.703(14) no .
C6E C10E 3.025(16) no .
C6F C8F 2.726(14) no .
C6F C10F 3.028(16) no .
C7F C8D 3.539(17) no .
C8A C8B 3.378(15) no .
C8A C8C 3.348(13) no .
C8B C8C 3.308(16) no .
C8C C9C 3.599(15) no .
C8D C8E 3.338(13) no .
C8D C8F 3.318(16) no .
C8D C9D 3.583(16) no .
C8E C8F 3.392(16) no .
C9A C12A 2.745(16) no .
C9B C12B 2.776(15) no .
C9C C12C 2.771(16) no .
C9C C14A 3.529(13) no .
C9D C12D 2.786(16) no .
C9E C12E 2.787(17) no .
C9F C12F 2.775(17) no .
C10A C13A 2.776(16) no .
C10B C13B 2.760(17) no .
C10C C13C 2.781(15) no .
C10D C13D 2.765(16) no .
C10E C13E 2.799(14) no .
C10F C13F 2.813(16) no .
C11A C14A 2.806(16) no .
C11B C14B 2.809(15) no .
C11C C14C 2.822(14) no .
C11D C14D 2.841(17) no .
C11E C14E 2.813(15) no .
C11F C14F 2.791(14) no .
C13A C13B 3.573(15) no .
C13A C14C 3.115(15) no .
C13B C14A 3.218(15) no .
C13C C14B 3.152(14) no .
C13D C13F 3.597(14) no .
C13D C14E 3.200(16) no .
C13E C14F 3.335(14) no .
C13F C14D 3.132(15) no .
O1E C10A 3.500(13) no 1_455
N1B C5D 3.593(13) no .
N1C C5C 3.380(15) no 3_675
N1C C6C 3.513(15) no 3_675
N1F C11B 3.494(15) no 2_545
C2B C12C 3.539(16) no 1_545
C2E C11A 3.585(14) no 1_455
C4B C6D 3.577(14) no .
C4C C6C 3.397(16) no 3_675
C4C C7C 3.417(15) no 3_675
C4E C4E 3.532(17) no 3_575
C4E C8E 3.587(16) no 3_575
C5A C9E 3.597(17) no 1_655
C5A C10E 3.464(17) no 1_655
C5C N1C 3.380(15) no 3_675
C5C C6C 3.572(15) no 3_675
C5C C7C 3.314(16) no 3_675
C5C C14A 3.597(15) no 3_675
C5D N1B 3.593(13) no .
C5D C7C 3.520(17) no .
C5D C8B 3.321(15) no .
C5D C9C 3.404(16) no .
C6C N1C 3.513(15) no 3_675
C6C C4C 3.397(16) no 3_675
C6C C5C 3.572(15) no 3_675
C6C C8C 3.306(16) no 3_675
C6D C4B 3.577(14) no .
C6D C8B 3.307(13) no .
C7C C4C 3.417(15) no 3_675
C7C C5C 3.314(16) no 3_675
C7C C5D 3.520(17) no .
C7F C10B 3.400(16) no 2_545
C7F C11B 3.312(16) no 2_545
C8B C5D 3.321(15) no .
C8B C6D 3.307(13) no .
C8C C6C 3.306(16) no 3_675
C8E C4E 3.587(16) no 3_575
C9B C21 3.456(18) no .
C9C C5D 3.404(16) no .
C9E C5A 3.597(17) no 1_455
C9F C10B 3.392(16) no 2_545
C10A O1E 3.500(13) no 1_655
C10B C7F 3.400(16) no 2_555
C10B C9F 3.392(16) no 2_555
C10B C10F 3.583(15) no 2_555
C10E C5A 3.464(17) no 1_455
C10F C10B 3.583(15) no 2_545
C11A C2E 3.585(14) no 1_655
C11B N1F 3.494(15) no 2_555
C11B C7F 3.312(16) no 2_555
C11D C11E 3.561(17) no 3_565
C11E C11D 3.561(17) no 3_565
C12C C2B 3.539(16) no 1_565
C13B C21 3.480(19) no .
C14A C5C 3.597(15) no 3_675
C14B C21 3.405(18) no .
C21 C9B 3.456(18) no .
C21 C13B 3.480(19) no .
C21 C14B 3.405(18) no .
Ir1 H8A 3.1853 no .
Ir1 H8B 3.1721 no .
Ir1 H8C 3.1426 no .
Ir1 H13A 3.1996 no .
Ir1 H13B 3.1794 no .
Ir1 H13C 3.2200 no .
Ir2 H8D 3.1187 no .
Ir2 H8E 3.1430 no .
Ir2 H8F 3.1431 no .
Ir2 H13D 3.1969 no .
Ir2 H13E 3.2017 no .
Ir2 H13F 3.2292 no .
O1A H2A 3.3195 no .
O1A H2B 2.6726 no .
O1A H2E 3.2184 no .
O1A H2F 2.4810 no .
O1A H3F 3.0411 no .
O1A H5A 3.4761 no .
O1A H8A 3.0260 no .
O1A H8C 3.0649 no .
O1B H2A 3.2259 no .
O1B H2B 2.4833 no .
O1B H2C 3.3005 no .
O1B H2D 2.6221 no .
O1B H3B 3.3128 no .
O1B H8A 3.3783 no .
O1B H8B 2.7231 no .
O1C H2C 3.1885 no .
O1C H2D 2.4524 no .
O1C H2E 3.2903 no .
O1C H2F 2.6403 no .
O1C H3D 3.2388 no .
O1C H5C 3.5959 no .
O1C H8B 3.0375 no .
O1C H8C 2.8854 no .
O1D H2G 2.4374 no .
O1D H2H 3.1942 no .
O1D H2K 3.3203 no .
O1D H2L 2.6850 no .
O1D H3I 3.0661 no .
O1D H5D 3.3949 no .
O1D H8D 3.1574 no .
O1D H8E 3.1292 no .
O1E H2G 2.6419 no .
O1E H2H 3.3145 no .
O1E H2I 2.4501 no .
O1E H2J 3.2074 no .
O1E H3K 3.2590 no .
O1E H8E 2.8775 no .
O1E H8F 3.4334 no .
O1F H2I 2.6555 no .
O1F H2J 3.3130 no .
O1F H2K 3.2470 no .
O1F H2L 2.5327 no .
O1F H3G 2.8928 no .
O1F H5F 3.4350 no .
O1F H8D 3.2362 no .
O1F H8F 3.0527 no .
N1A H6A 3.2590 no .
N1A H8B 3.5747 no .
N1A H8C 2.5622 no .
N1B H6B 3.2150 no .
N1B H8A 2.6645 no .
N1B H8C 3.5778 no .
N1C H6C 3.2549 no .
N1C H8B 2.6583 no .
N1D H6D 3.2224 no .
N1D H8E 2.5774 no .
N1E H6E 3.2456 no .
N1E H8F 2.6414 no .
N1F H6F 3.2568 no .
N1F H8D 2.4680 no .
C1A H1B 3.4148 no .
C1A H1C 3.3954 no .
C1A H2C 3.3650 no .
C1A H3A 2.6031 no .
C1A H3B 2.6783 no .
C1A H3F 3.5384 no .
C1B H1A 3.4115 no .
C1B H1C 3.4111 no .
C1B H2E 3.3519 no .
C1B H3C 2.6353 no .
C1B H3D 2.6730 no .
C1C H1A 3.3973 no .
C1C H1B 3.4093 no .
C1C H2A 3.3598 no .
C1C H3E 2.5928 no .
C1C H3F 2.6668 no .
C1D H1E 3.4001 no .
C1D H1F 3.4246 no .
C1D H2J 3.3589 no .
C1D H3G 2.6860 no .
C1D H3H 2.6283 no .
C1D H3I 3.5668 no .
C1E H1D 3.4007 no .
C1E H1F 3.4293 no .
C1E H2K 3.3202 no .
C1E H3I 2.7002 no .
C1E H3J 2.6323 no .
C1F H1D 3.4224 no .
C1F H1E 3.4339 no .
C1F H2H 3.3992 no .
C1F H3G 3.4366 no .
C1F H3K 2.7296 no .
C1F H3L 2.5949 no .
C2A H2C 2.8125 no .
C2A H2D 3.3649 no .
C2A H2E 2.7841 no .
C2A H2F 3.3777 no .
C2A H3A 3.4652 no .
C2A H3B 2.8893 no .
C2B H2A 2.8095 no .
C2B H2B 3.3690 no .
C2B H2E 2.7832 no .
C2B H2F 3.3629 no .
C2B H3C 3.4182 no .
C2B H3D 2.7843 no .
C2C H2A 2.7915 no .
C2C H2B 3.3728 no .
C2C H2C 2.7906 no .
C2C H2D 3.3616 no .
C2C H3E 3.3458 no .
C2C H3F 2.7779 no .
C2D H2I 3.3702 no .
C2D H2J 2.8127 no .
C2D H2K 2.7583 no .
C2D H2L 3.3520 no .
C2D H3I 2.7929 no .
C2D H3J 3.3754 no .
C2E H2G 3.3672 no .
C2E H2H 2.8197 no .
C2E H2K 2.7758 no .
C2E H2L 3.3794 no .
C2E H3K 2.9375 no .
C2E H3L 3.4416 no .
C2F H2G 3.3524 no .
C2F H2H 2.7765 no .
C2F H2I 3.3749 no .
C2F H2J 2.7903 no .
C2F H3G 2.7676 no .
C2F H3H 3.3184 no .
C3A H1A 2.5038 no .
C3A H2B 2.8211 no .
C3A H5A 2.7641 no .
C3A H8A 2.6288 no .
C3B H1B 2.5570 no .
C3B H2D 2.7072 no .
C3B H5B 2.7495 no .
C3B H8B 2.5836 no .
C3C H1C 2.5423 no .
C3C H2F 2.7107 no .
C3C H5C 2.7627 no .
C3C H8C 2.6027 no .
C3D H1D 2.6151 no .
C3D H2L 2.7089 no .
C3D H5D 2.7631 no .
C3D H8D 2.6381 no .
C3E H1E 2.5873 no .
C3E H2G 2.7018 no .
C3E H5E 2.7818 no .
C3E H8E 2.6167 no .
C3F H1F 2.5532 no .
C3F H2I 2.8361 no .
C3F H5F 2.7457 no .
C3F H8F 2.6032 no .
C4A H6A 3.2653 no .
C4A H8C 3.0166 no .
C4B H6B 3.2279 no .
C4B H8A 3.4490 no .
C4C H6C 3.2448 no .
C4C H8B 3.1824 no .
C4D H6D 3.2661 no .
C4D H8E 3.0679 no .
C4E H6E 3.2926 no .
C4E H8F 3.3843 no .
C4F H6F 3.2467 no .
C4F H8D 3.0538 no .
C5A H3A 2.6903 no .
C5A H3B 3.3084 no .
C5A H8A 3.2311 no .
C5A H8C 3.4923 no .
C5B H3C 2.6520 no .
C5B H3D 3.1923 no .
C5B H8B 3.2138 no .
C5C H3E 2.6757 no .
C5C H3F 3.2574 no .
C5C H8C 3.2272 no .
C5D H3G 3.3195 no .
C5D H3H 2.6948 no .
C5D H8D 3.2351 no .
C5D H8E 3.5908 no .
C5E H3I 3.2778 no .
C5E H3J 2.6886 no .
C5E H8E 3.2160 no .
C5F H3K 3.2880 no .
C5F H3L 2.6985 no .
C5F H8D 3.3814 no .
C5F H8F 3.2257 no .
C6A H8C 3.5374 no .
C6A H10A 2.7514 no .
C6B H10B 2.7663 no .
C6C H10C 2.7880 no .
C6D H10D 2.7703 no .
C6E H10E 2.7468 no .
C6F H8D 3.3353 no .
C6F H10F 2.7598 no .
C7A H5A 3.2641 no .
C7A H8A 3.1779 no .
C7A H8C 3.0787 no .
C7A H10A 2.6887 no .
C7B H5B 3.2458 no .
C7B H8A 3.3540 no .
C7B H8B 3.1891 no .
C7B H10B 2.7045 no .
C7C H5C 3.2604 no .
C7C H8B 3.4300 no .
C7C H8C 3.1600 no .
C7C H10C 2.7006 no .
C7D H5D 3.2470 no .
C7D H8D 3.1563 no .
C7D H8E 3.1427 no .
C7D H10D 2.7076 no .
C7E H5E 3.2680 no .
C7E H8E 3.1568 no .
C7E H8F 3.2540 no .
C7E H10E 2.7106 no .
C7F H5F 3.2299 no .
C7F H8D 2.8824 no .
C7F H8F 3.1929 no .
C7F H10F 2.7075 no .
C8A H3A 3.3115 no .
C8A H3B 2.6794 no .
C8A H5A 3.2432 no .
C8A H8B 3.3028 no .
C8A H8C 2.5520 no .
C8B H3C 3.2991 no .
C8B H3D 2.7176 no .
C8B H5B 3.2304 no .
C8B H8A 2.7063 no .
C8B H8C 3.2966 no .
C8C H3E 3.3129 no .
C8C H3F 2.6912 no .
C8C H5C 3.2440 no .
C8C H8A 3.5711 no .
C8C H8B 2.5095 no .
C8D H3G 2.6495 no .
C8D H3H 3.2980 no .
C8D H5D 3.2498 no .
C8D H8E 2.5496 no .
C8D H8F 3.5484 no .
C8E H3I 2.7237 no .
C8E H3J 3.3177 no .
C8E H5E 3.2295 no .
C8E H8D 3.4889 no .
C8E H8F 2.7122 no .
C8F H3K 2.6228 no .
C8F H3L 3.2977 no .
C8F H5F 3.2395 no .
C8F H8D 2.5760 no .
C8F H8E 3.3813 no .
C9A H6A 2.7622 no .
C9A H11A 3.2522 no .
C9A H13A 3.2541 no .
C9A H13B 3.4271 no .
C9B H6B 2.7198 no .
C9B H11B 3.2515 no .
C9B H13B 3.2667 no .
C9B H13C 3.1007 no .
C9C H6C 2.7799 no .
C9C H11C 3.2617 no .
C9C H13A 3.1970 no .
C9C H13C 3.2749 no .
C9D H6D 2.7383 no .
C9D H11D 3.2992 no .
C9D H13D 3.2437 no .
C9D H13F 3.3131 no .
C9E H6E 2.7686 no .
C9E H11E 3.2572 no .
C9E H13D 3.1967 no .
C9E H13E 3.2648 no .
C9F H6F 2.7439 no .
C9F H8D 3.5804 no .
C9F H11F 3.2381 no .
C9F H13E 3.5359 no .
C9F H13F 3.2949 no .
C10A H6A 2.7801 no .
C10A H12A 3.2377 no .
C10B H6B 2.7799 no .
C10B H12B 3.2366 no .
C10C H6C 2.8021 no .
C10C H12C 3.2366 no .
C10D H6D 2.7744 no .
C10D H12D 3.2525 no .
C10E H6E 2.7743 no .
C10E H12E 3.2723 no .
C10F H6F 2.7645 no .
C10F H12F 3.2530 no .
C11A H13A 3.2824 no .
C11B H13B 3.2624 no .
C11C H13C 3.2784 no .
C11D H13D 3.2645 no .
C11E H13E 3.2644 no .
C11F H13F 3.2542 no .
C12A H10A 3.2426 no .
C12B H10B 3.2331 no .
C12C H10C 3.2380 no .
C12D H10D 3.2512 no .
C12D H13F 3.5388 no .
C12E H10E 3.2749 no .
C12F H10F 3.2543 no .
C13A H11A 3.2885 no .
C13A H13B 2.8711 no .
C13B H11B 3.2732 no .
C13B H13A 3.5391 no .
C13B H13C 2.9971 no .
C13C H11C 3.2845 no .
C13C H13A 2.9097 no .
C13D H11D 3.2803 no .
C13D H13F 2.8673 no .
C13E H11E 3.2673 no .
C13E H13D 3.0516 no .
C13F H11F 3.2534 no .
C13F H13E 3.1250 no .
C14A H10A 3.2990 no .
C14A H12A 3.2388 no .
C14A H13B 2.7044 no .
C14B H10B 3.3129 no .
C14B H12B 3.2609 no .
C14B H13C 2.6535 no .
C14C H10C 3.2993 no .
C14C H12C 3.2906 no .
C14C H13A 2.6493 no .
C14D H10D 3.3317 no .
C14D H12D 3.2721 no .
C14D H13F 2.6673 no .
C14E H10E 3.3320 no .
C14E H12E 3.2955 no .
C14E H13D 2.7002 no .
C14F H10F 3.3163 no .
C14F H12F 3.3021 no .
C14F H13E 2.8375 no .
H1A H2A 2.2913 no .
H1A H2B 2.4129 no .
H1A H2E 2.2926 no .
H1A H2F 2.4035 no .
H1A H3A 2.3113 no .
H1A H3B 2.8502 no .
H1B H2A 2.2776 no .
H1B H2B 2.4218 no .
H1B H2C 2.2819 no .
H1B H2D 2.4292 no .
H1B H3C 2.3808 no .
H1B H3D 2.8842 no .
H1C H2C 2.2571 no .
H1C H2D 2.3944 no .
H1C H2E 2.2954 no .
H1C H2F 2.4115 no .
H1C H3E 2.3454 no .
H1C H3F 2.9126 no .
H1D H2G 2.3909 no .
H1D H2H 2.2611 no .
H1D H2K 2.2897 no .
H1D H2L 2.3890 no .
H1D H3G 2.9957 no .
H1D H3H 2.4339 no .
H1E H2G 2.4302 no .
H1E H2H 2.2952 no .
H1E H2I 2.4043 no .
H1E H2J 2.2708 no .
H1E H3I 2.9551 no .
H1E H3J 2.4028 no .
H1F H2I 2.4406 no .
H1F H2J 2.3102 no .
H1F H2K 2.3222 no .
H1F H2L 2.4317 no .
H1F H3K 2.9392 no .
H1F H3L 2.3279 no .
H2A H2C 2.7373 no .
H2A H2E 2.6824 no .
H2B H3A 3.1592 no .
H2B H3B 2.3051 no .
H2C H2E 2.6914 no .
H2C H3D 3.5586 no .
H2D H3C 3.0606 no .
H2D H3D 2.1515 no .
H2F H3E 2.9856 no .
H2F H3F 2.1843 no .
H2G H3I 2.1763 no .
H2G H3J 2.9994 no .
H2H H2J 2.7438 no .
H2H H2K 2.6603 no .
H2I H3K 2.3533 no .
H2I H3L 3.1196 no .
H2J H2K 2.6764 no .
H2L H3G 2.2037 no .
H2L H3H 2.9188 no .
H3A H5A 2.5339 no .
H3A H8A 3.5491 no .
H3B H5A 3.5735 no .
H3B H8A 2.4883 no .
H3C H5B 2.5031 no .
H3C H8B 3.5414 no .
H3D H5B 3.4195 no .
H3D H8B 2.5802 no .
H3E H5C 2.5201 no .
H3E H8C 3.5472 no .
H3F H5C 3.5156 no .
H3F H8C 2.5197 no .
H3G H8D 2.4503 no .
H3H H5D 2.5597 no .
H3H H8D 3.5327 no .
H3I H5E 3.5266 no .
H3I H8E 2.5563 no .
H3J H5E 2.5313 no .
H3J H8E 3.5584 no .
H3K H5F 3.5703 no .
H3K H8F 2.4195 no .
H3L H5F 2.5500 no .
H3L H8F 3.5213 no .
H5A H6A 2.3012 no .
H5B H6B 2.3368 no .
H5C H6C 2.3173 no .
H5D H6D 2.3205 no .
H5E H6E 2.3319 no .
H5F H6F 2.3212 no .
H6A H10A 2.2213 no .
H6B H10B 2.2323 no .
H6C H10C 2.2729 no .
H6D H10D 2.2304 no .
H6E H10E 2.2210 no .
H6F H10F 2.2235 no .
H8A H8B 2.8127 no .
H8A H8C 2.8793 no .
H8B H8C 2.5760 no .
H8D H8E 2.8184 no .
H8D H8F 2.9664 no .
H8E H8F 2.8896 no .
H10A H11A 2.3276 no .
H10B H11B 2.3067 no .
H10C H11C 2.3155 no .
H10D H11D 2.3358 no .
H10E H11E 2.3260 no .
H10F H11F 2.3296 no .
H11A H12A 2.3455 no .
H11B H12B 2.3337 no .
H11C H12C 2.3307 no .
H11D H12D 2.3456 no .
H11E H12E 2.3343 no .
H11F H12F 2.2815 no .
H12A H13A 2.3365 no .
H12B H13B 2.3494 no .
H12C H13C 2.3547 no .
H12D H13D 2.3365 no .
H12E H13E 2.3534 no .
H12F H13F 2.3708 no .
H13A H13B 2.9503 no .
H13A H13C 3.1528 no .
H13B H13C 3.2914 no .
H13D H13E 3.2959 no .
H13D H13F 3.1052 no .
H13E H13F 3.2245 no .
Cl1 H1A 3.2322 no 2_655
Cl1 H3A 3.2874 no 2_655
Cl1 H12B 3.5414 no 2_645
Cl1 H12E 3.4099 no 2_555
Cl1 H13B 3.0194 no 2_645
Cl2 H2B 3.0780 no 2_655
Cl2 H3B 3.1353 no 2_655
Cl2 H3K 3.4640 no 1_655
Cl2 H3L 3.3800 no 1_655
Cl2 H12B 3.0048 no 2_645
O1A H11E 3.4800 no 1_655
O1C H10D 2.9964 no .
O1E H10A 2.8015 no 1_455
O1E H11A 3.0386 no 1_455
N1A H21B 2.8757 no .
N1B H5D 3.4086 no .
N1C H5C 3.3493 no 3_675
N1C H5D 3.3952 no .
N1C H6C 3.5315 no 3_675
N1C H6D 3.5346 no .
N1D H3D 3.4402 no .
N1E H3I 3.2856 no 3_575
N1E H6A 3.5559 no 1_455
N1F H11B 2.9408 no 2_545
C1A H11E 3.4976 no 1_655
C1A H12A 3.3959 no 1_545
C1B H5F 3.3176 no 2_545
C1B H12C 3.2051 no 1_545
C1C H10D 3.5665 no .
C1D H12F 3.4807 no 1_565
C1E H10A 3.5887 no 1_455
C1E H11A 2.9381 no 1_455
C1F H5B 3.2102 no 2_555
C1F H6B 3.4184 no 2_555
C2A H5F 3.5833 no 2_545
C2A H13A 3.5343 no 1_545
C2B H10D 3.5857 no .
C2B H11C 3.4787 no 1_545
C2B H12C 3.1914 no 1_545
C2C H1C 3.3136 no 3_665
C2C H11E 3.5654 no 1_655
C2C H12A 3.4367 no 1_545
C2E H10A 3.5477 no 1_455
C2E H11A 3.1006 no 1_455
C2E H12E 3.2439 no 1_565
C2F H5B 3.0998 no 2_555
C2F H6B 3.2769 no 2_555
C2F H12F 3.2200 no 1_565
C3A H12B 3.5608 no 2_645
C3A H21A 3.3222 no 2_645
C3C H10C 3.5185 no 3_675
C3C H10D 3.5256 no .
C3D H10F 2.9714 no 2_555
C3D H11F 3.3744 no 2_555
C3E H10A 3.4438 no 1_455
C3E H11A 3.5578 no 1_455
C4A H12B 3.1064 no 2_645
C4C H6C 3.4176 no 3_675
C4C H6D 3.2644 no .
C4C H10D 3.5848 no .
C4E H3I 3.4472 no 3_575
C4E H10A 3.2995 no 1_455
C5A H11B 3.0618 no 2_645
C5A H12B 3.1924 no 2_645
C5B H1F 2.8200 no 2_545
C5B H2K 3.5173 no 2_545
C5B H2L 3.4386 no 2_545
C5C H6D 2.9218 no .
C5C H10D 3.4141 no .
C5D H5E 3.2069 no 3_575
C5D H8B 3.3348 no .
C5E H3I 3.3070 no 3_575
C5E H6A 3.3739 no 1_455
C5E H8E 3.5367 no 3_575
C5E H10A 3.2503 no 1_455
C5F H1B 3.4739 no 2_555
C5F H11F 3.2694 no 2_555
C5F H12F 3.5695 no 2_555
C6A H8F 3.2474 no 1_655
C6B H1F 2.9285 no 2_545
C6B H2K 3.3053 no 2_545
C6B H11F 3.5540 no 2_555
C6C H5D 3.2617 no .
C6C H6D 2.9145 no .
C6D H3D 3.0837 no .
C6D H5E 2.7651 no 3_575
C6D H8B 3.0531 no .
C6E H3I 3.1721 no 3_575
C6E H6A 3.1161 no 1_455
C6E H6C 3.5175 no 3_575
C6E H10C 3.3419 no 3_575
C6F H11F 3.4495 no 2_555
C6F H12F 3.4849 no 2_555
C6F H13C 3.4840 no 2_545
C7B H21B 3.4264 no .
C7C H5C 3.4736 no 3_675
C7C H5D 2.7735 no .
C7C H6D 3.1952 no .
C7D H3D 2.8336 no .
C7D H3J 3.5581 no 3_575
C7D H5E 3.1927 no 3_575
C7E H3I 3.2396 no 3_575
C7E H5A 3.4466 no 1_455
C7E H6A 3.1415 no 1_455
C7F H10B 3.2445 no 2_545
C7F H11B 3.1196 no 2_545
C8A H21B 2.8057 no .
C8B H5D 3.4075 no .
C8B H6D 3.2952 no .
C8C H6C 3.1395 no 3_675
C8C H6D 3.5630 no .
C8E H3I 3.3276 no 3_575
C8F H6A 3.2272 no 1_455
C8F H11B 3.3560 no 2_545
C9A H5C 2.8477 no 3_675
C9B H21A 2.9624 no .
C9B H21B 3.0067 no .
C9C H5D 2.4696 no .
C9D H2D 3.4471 no .
C9D H3D 3.0060 no .
C9D H3J 2.9559 no 3_575
C9D H5E 3.5704 no 3_575
C9E H5A 2.8245 no 1_455
C9E H6A 3.5520 no 1_455
C9F H10B 2.8753 no 2_545
C10A H2I 2.9517 no 1_655
C10A H3K 3.2676 no 1_655
C10A H5C 2.9422 no 3_675
C10B H13E 3.3001 no 2_555
C10B H21A 2.8701 no .
C10B H21B 3.4911 no .
C10C H3F 3.1931 no 3_675
C10C H5D 2.8433 no .
C10C H6E 2.9514 no 3_575
C10C H10E 3.1022 no 3_575
C10D H2D 2.8406 no .
C10D H3D 3.2191 no .
C10D H3J 3.0663 no 3_575
C10D H11A 3.2177 no 3_675
C10E H5A 2.7869 no 1_455
C10E H10C 3.3938 no 3_575
C10E H11C 3.3305 no 3_575
C10E H12D 3.2783 no 3_565
C10F H2L 3.2591 no 2_545
C10F H3G 2.9650 no 2_545
C10F H5B 3.5826 no .
C10F H6B 3.1628 no 2_545
C10F H10B 3.0922 no 2_545
C11A H1E 3.2578 no 1_655
C11A H2I 2.8321 no 1_655
C11A H5C 2.9513 no 3_675
C11A H10D 3.4417 no 3_675
C11A H11D 3.2654 no 3_675
C11B H3A 3.4940 no 2_655
C11B H5A 3.2618 no 2_655
C11B H13E 3.5494 no 2_555
C11B H21A 2.7272 no .
C11C H1D 3.4709 no .
C11C H2C 2.7218 no 1_565
C11C H3H 3.4363 no .
C11C H5D 3.3375 no .
C11C H6E 3.3981 no 3_575
C11C H10E 3.1499 no 3_575
C11D H1E 3.1496 no 3_575
C11D H2D 3.1600 no .
C11D H3J 3.3701 no 3_575
C11D H11A 2.9597 no 3_675
C11D H11E 3.3430 no 3_565
C11E H3A 3.3231 no 1_455
C11E H5A 3.0313 no 1_455
C11E H11D 2.8651 no 3_565
C11E H12D 3.0697 no 3_565
C11F H2K 3.4226 no 1_545
C11F H3C 3.2815 no .
C11F H3G 3.0396 no 2_545
C11F H6B 2.9661 no 2_545
C12A H1A 3.2854 no 1_565
C12A H2E 3.5467 no 1_565
C12A H3E 3.0631 no 3_675
C12A H5C 2.9006 no 3_675
C12A H11D 3.3853 no 3_675
C12B H3A 3.5983 no 2_655
C12B H21A 2.6991 no .
C12C H1B 3.2167 no 1_565
C12C H1D 3.1524 no .
C12C H2A 3.2323 no 1_565
C12C H2C 2.6722 no 1_565
C12C H3H 2.8601 no .
C12C H5D 3.5217 no .
C12D H1E 3.1314 no 3_575
C12D H3J 3.5442 no 3_575
C12D H13D 3.4114 no 3_565
C12E H1E 3.4864 no 1_545
C12E H2J 3.1331 no 1_545
C12E H3A 3.4242 no 1_455
C12E H5A 3.3654 no 1_455
C12E H11B 3.5441 no 2_545
C12E H11D 3.2076 no 3_565
C12E H12D 3.1853 no 3_565
C12F H1D 3.4774 no 1_545
C12F H2K 2.7772 no 1_545
C12F H3C 2.9228 no .
C12F H6B 3.3744 no 2_545
C13A H1A 3.5982 no 1_565
C13A H2A 3.4925 no 1_565
C13A H2E 3.5763 no 1_565
C13A H3E 3.1082 no 3_675
C13A H5C 2.8335 no 3_675
C13B H21A 2.7993 no .
C13B H21B 3.4394 no .
C13C H2A 3.1700 no 1_565
C13C H3H 2.9354 no .
C13C H5D 3.3019 no .
C13C H6F 3.5645 no 2_555
C13D H3J 3.4136 no 3_575
C13D H12D 3.4921 no 3_565
C13E H2J 3.2591 no 1_545
C13E H5A 3.4218 no 1_455
C13E H10B 3.1988 no 2_545
C13E H11B 3.0223 no 2_545
C13E H12D 3.5225 no 3_565
C13F H2H 3.4518 no 1_545
C13F H2K 3.2326 no 1_545
C13F H3C 3.0833 no .
C13F H3D 3.5659 no .
C14A H5C 2.7975 no 3_675
C14B H21A 2.9428 no .
C14B H21B 2.9961 no .
C14C H3H 3.5232 no .
C14C H5D 2.7989 no .
C14D H3J 3.2157 no 3_575
C14E H5A 3.1888 no 1_455
C14E H11B 3.2320 no 2_545
C14F H10B 3.3124 no 2_545
C21 H3A 3.2705 no 2_655
C21 H3B 3.4409 no 2_655
C21 H12B 3.5166 no 2_645
H1A Cl1 3.2322 no 2_645
H1A C12A 3.2854 no 1_545
H1A C13A 3.5982 no 1_545
H1A H11E 2.9548 no 1_655
H1A H12A 2.5907 no 1_545
H1A H13A 3.2110 no 1_545
H1B C5F 3.4739 no 2_545
H1B C12C 3.2167 no 1_545
H1B H5F 2.5608 no 2_545
H1B H12C 2.5424 no 1_545
H1B H12F 3.2113 no .
H1C C2C 3.3136 no 3_665
H1C H2E 2.8907 no 3_665
H1C H2F 2.8306 no 3_665
H1C H10D 3.4213 no .
H1C H11D 3.2930 no .
H1C H12A 3.5654 no 3_675
H1D C11C 3.4709 no .
H1D C12C 3.1524 no .
H1D C12F 3.4774 no 1_565
H1D H11C 3.3305 no .
H1D H12C 2.7147 no .
H1D H12F 2.8230 no 1_565
H1D H13F 3.3060 no 1_565
H1E C11A 3.2578 no 1_455
H1E C11D 3.1496 no 3_575
H1E C12D 3.1314 no 3_575
H1E C12E 3.4864 no 1_565
H1E H11A 2.3772 no 1_455
H1E H11D 3.2469 no 3_575
H1E H12D 3.2372 no 3_575
H1E H12E 3.0298 no 1_565
H1F C5B 2.8200 no 2_555
H1F C6B 2.9285 no 2_555
H1F H5B 2.5763 no 2_555
H1F H6B 2.7582 no 2_555
H2A C12C 3.2323 no 1_545
H2A C13A 3.4925 no 1_545
H2A C13C 3.1700 no 1_545
H2A H5F 3.5939 no 2_545
H2A H12C 3.1837 no 1_545
H2A H13A 2.6839 no 1_545
H2A H13C 3.0408 no 1_545
H2B Cl2 3.0780 no 2_645
H2B H5F 3.1837 no 2_545
H2C C11C 2.7218 no 1_545
H2C C12C 2.6722 no 1_545
H2C H11C 2.5393 no 1_545
H2C H12C 2.4722 no 1_545
H2D C9D 3.4471 no .
H2D C10D 2.8406 no .
H2D C11D 3.1600 no .
H2D H10D 2.7880 no .
H2D H11D 3.3219 no .
H2D H12C 3.5154 no 1_545
H2E C12A 3.5467 no 1_545
H2E C13A 3.5763 no 1_545
H2E H1C 2.8907 no 3_665
H2E H2F 3.3267 no 3_665
H2E H3E 2.8708 no 3_665
H2E H3F 3.5923 no 3_665
H2E H12A 2.9026 no 1_545
H2E H13A 2.9663 no 1_545
H2F H1C 2.8306 no 3_665
H2F H2E 3.3267 no 3_665
H2F H11E 2.9157 no 1_655
H2F H12A 3.4885 no 1_545
H2H C13F 3.4518 no 1_565
H2H H13D 3.2235 no 1_565
H2H H13E 3.1342 no 1_565
H2H H13F 2.8940 no 1_565
H2I C10A 2.9517 no 1_455
H2I C11A 2.8321 no 1_455
H2I H10A 2.7445 no 1_455
H2I H11A 2.5618 no 1_455
H2I H12E 3.3202 no 1_565
H2J C12E 3.1331 no 1_565
H2J C13E 3.2591 no 1_565
H2J H6B 3.5618 no 2_555
H2J H11A 3.2949 no 1_455
H2J H12E 2.4869 no 1_565
H2J H13E 2.7248 no 1_565
H2K C5B 3.5173 no 2_555
H2K C6B 3.3053 no 2_555
H2K C11F 3.4226 no 1_565
H2K C12F 2.7772 no 1_565
H2K C13F 3.2326 no 1_565
H2K H5B 3.0239 no 2_555
H2K H6B 2.5805 no 2_555
H2K H12F 2.5681 no 1_565
H2K H13E 3.5710 no 1_565
H2K H13F 3.3570 no 1_565
H2L C5B 3.4386 no 2_555
H2L C10F 3.2591 no 2_555
H2L H5B 2.6243 no 2_555
H2L H6B 3.4418 no 2_555
H2L H6F 3.5230 no 2_555
H2L H10F 2.7578 no 2_555
H2L H11F 3.4856 no 2_555
H2L H12F 3.2386 no 1_565
H3A Cl1 3.2874 no 2_645
H3A C11B 3.4940 no 2_645
H3A C11E 3.3231 no 1_655
H3A C12B 3.5983 no 2_645
H3A C12E 3.4242 no 1_655
H3A C21 3.2705 no 2_645
H3A H11B 3.2562 no 2_645
H3A H11E 3.2527 no 1_655
H3A H12B 3.4637 no 2_645
H3A H12E 3.4562 no 1_655
H3A H21A 2.7174 no 2_645
H3B Cl2 3.1353 no 2_645
H3B C21 3.4409 no 2_645
H3B H12B 3.4940 no 2_645
H3B H21A 3.0511 no 2_645
H3C C11F 3.2815 no .
H3C C12F 2.9228 no .
H3C C13F 3.0833 no .
H3C H5F 3.2841 no 2_545
H3C H12F 3.1413 no .
H3C H13F 3.3751 no .
H3D N1D 3.4402 no .
H3D C6D 3.0837 no .
H3D C7D 2.8336 no .
H3D C9D 3.0060 no .
H3D C10D 3.2191 no .
H3D C13F 3.5659 no .
H3D H6D 3.1153 no .
H3D H10D 3.1393 no .
H3D H13F 3.5177 no .
H3E C12A 3.0631 no 3_675
H3E C13A 3.1082 no 3_675
H3E H2E 2.8708 no 3_665
H3E H10D 3.3945 no .
H3E H12A 2.9463 no 3_675
H3E H13A 3.0295 no 3_675
H3F C10C 3.1931 no 3_675
H3F H2E 3.5923 no 3_665
H3F H10C 2.7792 no 3_675
H3G C10F 2.9650 no 2_555
H3G C11F 3.0396 no 2_555
H3G H10F 2.3500 no 2_555
H3G H11F 2.4679 no 2_555
H3H C11C 3.4363 no .
H3H C12C 2.8601 no .
H3H C13C 2.9354 no .
H3H C14C 3.5232 no .
H3H H6F 3.5024 no 2_555
H3H H10F 2.7187 no 2_555
H3H H12C 2.9918 no .
H3H H13C 3.1470 no .
H3I N1E 3.2856 no 3_575
H3I C4E 3.4472 no 3_575
H3I C5E 3.3070 no 3_575
H3I C6E 3.1721 no 3_575
H3I C7E 3.2396 no 3_575
H3I C8E 3.3276 no 3_575
H3I H6E 3.5652 no 3_575
H3J C7D 3.5581 no 3_575
H3J C9D 2.9559 no 3_575
H3J C10D 3.0663 no 3_575
H3J C11D 3.3701 no 3_575
H3J C12D 3.5442 no 3_575
H3J C13D 3.4136 no 3_575
H3J C14D 3.2157 no 3_575
H3J H10A 3.5098 no 1_455
H3J H10D 3.4766 no 3_575
H3J H11A 3.1207 no 1_455
H3K Cl2 3.4640 no 1_455
H3K C10A 3.2676 no 1_455
H3K H6A 3.2173 no 1_455
H3K H10A 2.7455 no 1_455
H3L Cl2 3.3800 no 1_455
H5A C7E 3.4466 no 1_655
H5A C9E 2.8245 no 1_655
H5A C10E 2.7869 no 1_655
H5A C11B 3.2618 no 2_645
H5A C11E 3.0313 no 1_655
H5A C12E 3.3654 no 1_655
H5A C13E 3.4218 no 1_655
H5A C14E 3.1888 no 1_655
H5A H8F 3.5642 no 1_655
H5A H10E 3.1884 no 1_655
H5A H11B 2.4784 no 2_645
H5A H11E 3.5072 no 1_655
H5A H12B 3.2972 no 2_645
H5B C1F 3.2102 no 2_545
H5B C2F 3.0998 no 2_545
H5B C10F 3.5826 no .
H5B H1F 2.5763 no 2_545
H5B H2K 3.0239 no 2_545
H5B H2L 2.6243 no 2_545
H5C N1C 3.3493 no 3_675
H5C C7C 3.4736 no 3_675
H5C C9A 2.8477 no 3_675
H5C C10A 2.9422 no 3_675
H5C C11A 2.9513 no 3_675
H5C C12A 2.9006 no 3_675
H5C C13A 2.8335 no 3_675
H5C C14A 2.7975 no 3_675
H5C H6D 3.2604 no .
H5C H10A 3.5403 no 3_675
H5C H10D 3.2326 no .
H5C H11A 3.5259 no 3_675
H5C H12A 3.4742 no 3_675
H5C H13A 3.3836 no 3_675
H5D N1B 3.4086 no .
H5D N1C 3.3952 no .
H5D C6C 3.2617 no .
H5D C7C 2.7735 no .
H5D C8B 3.4075 no .
H5D C9C 2.4696 no .
H5D C10C 2.8433 no .
H5D C11C 3.3375 no .
H5D C12C 3.5217 no .
H5D C13C 3.3019 no .
H5D C14C 2.7989 no .
H5D H5E 3.3980 no 3_575
H5D H6C 3.4510 no .
H5D H6E 3.4769 no 3_575
H5D H8B 3.3619 no .
H5D H10C 3.2964 no .
H5E C5D 3.2069 no 3_575
H5E C6D 2.7651 no 3_575
H5E C7D 3.1927 no 3_575
H5E C9D 3.5704 no 3_575
H5E H5D 3.3980 no 3_575
H5E H6C 3.2689 no 3_575
H5E H6D 2.7517 no 3_575
H5E H8E 3.4572 no 3_575
H5E H10A 3.3028 no 1_455
H5E H10D 3.5518 no 3_575
H5F C1B 3.3176 no 2_555
H5F C2A 3.5833 no 2_555
H5F H1B 2.5608 no 2_555
H5F H2A 3.5939 no 2_555
H5F H2B 3.1837 no 2_555
H5F H3C 3.2841 no 2_555
H5F H11F 3.2458 no 2_555
H5F H12F 3.1602 no 2_555
H6A N1E 3.5559 no 1_655
H6A C5E 3.3739 no 1_655
H6A C6E 3.1161 no 1_655
H6A C7E 3.1415 no 1_655
H6A C8F 3.2272 no 1_655
H6A C9E 3.5520 no 1_655
H6A H3K 3.2173 no 1_655
H6A H6E 3.4632 no 1_655
H6A H8F 2.5049 no 1_655
H6B C1F 3.4184 no 2_545
H6B C2F 3.2769 no 2_545
H6B C10F 3.1628 no 2_555
H6B C11F 2.9661 no 2_555
H6B C12F 3.3744 no 2_555
H6B H1F 2.7582 no 2_545
H6B H2J 3.5618 no 2_545
H6B H2K 2.5805 no 2_545
H6B H2L 3.4418 no 2_545
H6B H10F 3.3900 no 2_555
H6B H11F 3.1072 no 2_555
H6C N1C 3.5315 no 3_675
H6C C4C 3.4176 no 3_675
H6C C6E 3.5175 no 3_575
H6C C8C 3.1395 no 3_675
H6C H5D 3.4510 no .
H6C H5E 3.2689 no 3_575
H6C H6D 3.2929 no .
H6C H6E 2.9593 no 3_575
H6C H8C 3.1934 no 3_675
H6D N1C 3.5346 no .
H6D C4C 3.2644 no .
H6D C5C 2.9218 no .
H6D C6C 2.9145 no .
H6D C7C 3.1952 no .
H6D C8B 3.2952 no .
H6D C8C 3.5630 no .
H6D H3D 3.1153 no .
H6D H5C 3.2604 no .
H6D H5E 2.7517 no 3_575
H6D H6C 3.2929 no .
H6D H8B 2.7814 no .
H6E C10C 2.9514 no 3_575
H6E C11C 3.3981 no 3_575
H6E H3I 3.5652 no 3_575
H6E H5D 3.4769 no 3_575
H6E H6A 3.4632 no 1_455
H6E H6C 2.9593 no 3_575
H6E H10C 2.4207 no 3_575
H6E H11C 3.2515 no 3_575
H6F C13C 3.5645 no 2_545
H6F H2L 3.5230 no 2_545
H6F H3H 3.5024 no 2_545
H6F H11F 3.5761 no 2_555
H6F H12C 3.2513 no 2_545
H6F H12F 3.0304 no 2_555
H6F H13C 2.8819 no 2_545
H8A H21B 2.6557 no .
H8B C5D 3.3348 no .
H8B C6D 3.0531 no .
H8B H5D 3.3619 no .
H8B H6D 2.7814 no .
H8C H6C 3.1934 no 3_675
H8D H11F 3.1209 no 2_555
H8E C5E 3.5367 no 3_575
H8E H5E 3.4572 no 3_575
H8F C6A 3.2474 no 1_455
H8F H5A 3.5642 no 1_455
H8F H6A 2.5049 no 1_455
H8F H10A 3.3074 no 1_455
H10A O1E 2.8015 no 1_655
H10A C1E 3.5887 no 1_655
H10A C2E 3.5477 no 1_655
H10A C3E 3.4438 no 1_655
H10A C4E 3.2995 no 1_655
H10A C5E 3.2503 no 1_655
H10A H2I 2.7445 no 1_655
H10A H3J 3.5098 no 1_655
H10A H3K 2.7455 no 1_655
H10A H5C 3.5403 no 3_675
H10A H5E 3.3028 no 1_655
H10A H8F 3.3074 no 1_655
H10B C7F 3.2445 no 2_555
H10B C9F 2.8753 no 2_555
H10B C10F 3.0922 no 2_555
H10B C13E 3.1988 no 2_555
H10B C14F 3.3124 no 2_555
H10B H10F 3.3576 no 2_555
H10B H13E 2.5666 no 2_555
H10B H21A 3.4635 no .
H10C C3C 3.5185 no 3_675
H10C C6E 3.3419 no 3_575
H10C C10E 3.3938 no 3_575
H10C H3F 2.7792 no 3_675
H10C H5D 3.2964 no .
H10C H6E 2.4207 no 3_575
H10C H10E 2.4610 no 3_575
H10D O1C 2.9964 no .
H10D C1C 3.5665 no .
H10D C2B 3.5857 no .
H10D C3C 3.5256 no .
H10D C4C 3.5848 no .
H10D C5C 3.4141 no .
H10D C11A 3.4417 no 3_675
H10D H1C 3.4213 no .
H10D H2D 2.7880 no .
H10D H3D 3.1393 no .
H10D H3E 3.3945 no .
H10D H3J 3.4766 no 3_575
H10D H5C 3.2326 no .
H10D H5E 3.5518 no 3_575
H10D H11A 3.1008 no 3_675
H10E C10C 3.1022 no 3_575
H10E C11C 3.1499 no 3_575
H10E H5A 3.1884 no 1_455
H10E H10C 2.4610 no 3_575
H10E H11C 2.5652 no 3_575
H10F C3D 2.9714 no 2_545
H10F H2L 2.7578 no 2_545
H10F H3G 2.3500 no 2_545
H10F H3H 2.7187 no 2_545
H10F H6B 3.3900 no 2_545
H10F H10B 3.3576 no 2_545
H11A O1E 3.0386 no 1_655
H11A C1E 2.9381 no 1_655
H11A C2E 3.1006 no 1_655
H11A C3E 3.5578 no 1_655
H11A C10D 3.2177 no 3_675
H11A C11D 2.9597 no 3_675
H11A H1E 2.3772 no 1_655
H11A H2I 2.5618 no 1_655
H11A H2J 3.2949 no 1_655
H11A H3J 3.1207 no 1_655
H11A H5C 3.5259 no 3_675
H11A H10D 3.1008 no 3_675
H11A H11D 2.6360 no 3_675
H11A H12E 3.1036 no 1_665
H11B N1F 2.9408 no 2_555
H11B C5A 3.0618 no 2_655
H11B C7F 3.1196 no 2_555
H11B C8F 3.3560 no 2_555
H11B C12E 3.5441 no 2_555
H11B C13E 3.0223 no 2_555
H11B C14E 3.2320 no 2_555
H11B H3A 3.2562 no 2_655
H11B H5A 2.4784 no 2_655
H11B H13E 3.0770 no 2_555
H11B H21A 3.2400 no .
H11C C2B 3.4787 no 1_565
H11C C10E 3.3305 no 3_575
H11C H1D 3.3305 no .
H11C H2C 2.5393 no 1_565
H11C H6E 3.2515 no 3_575
H11C H10E 2.5652 no 3_575
H11D C11A 3.2654 no 3_675
H11D C11E 2.8651 no 3_565
H11D C12A 3.3853 no 3_675
H11D C12E 3.2076 no 3_565
H11D H1C 3.2930 no .
H11D H1E 3.2469 no 3_575
H11D H2D 3.3219 no .
H11D H11A 2.6360 no 3_675
H11D H11E 2.5050 no 3_565
H11D H12A 2.8761 no 3_675
H11D H12E 3.1168 no 3_565
H11E O1A 3.4800 no 1_455
H11E C1A 3.4976 no 1_455
H11E C2C 3.5654 no 1_455
H11E C11D 3.3430 no 3_565
H11E H1A 2.9548 no 1_455
H11E H2F 2.9157 no 1_455
H11E H3A 3.2527 no 1_455
H11E H5A 3.5072 no 1_455
H11E H11D 2.5050 no 3_565
H11E H12A 3.0148 no 1_445
H11E H12D 3.4030 no 3_565
H11F C3D 3.3744 no 2_545
H11F C5F 3.2694 no 2_545
H11F C6B 3.5540 no 2_545
H11F C6F 3.4495 no 2_545
H11F H2L 3.4856 no 2_545
H11F H3G 2.4679 no 2_545
H11F H5F 3.2458 no 2_545
H11F H6B 3.1072 no 2_545
H11F H6F 3.5761 no 2_545
H11F H8D 3.1209 no 2_545
H12A C1A 3.3959 no 1_565
H12A C2C 3.4367 no 1_565
H12A H1A 2.5907 no 1_565
H12A H1C 3.5654 no 3_675
H12A H2E 2.9026 no 1_565
H12A H2F 3.4885 no 1_565
H12A H3E 2.9463 no 3_675
H12A H5C 3.4742 no 3_675
H12A H11D 2.8761 no 3_675
H12A H11E 3.0148 no 1_665
H12A H12E 3.2077 no 1_665
H12B Cl1 3.5414 no 2_655
H12B Cl2 3.0048 no 2_655
H12B C3A 3.5608 no 2_655
H12B C4A 3.1064 no 2_655
H12B C5A 3.1924 no 2_655
H12B C21 3.5166 no 2_655
H12B H3A 3.4637 no 2_655
H12B H3B 3.4940 no 2_655
H12B H5A 3.2972 no 2_655
H12B H21A 3.2170 no .
H12B H21B 3.4879 no 2_655
H12C C1B 3.2051 no 1_565
H12C C2B 3.1914 no 1_565
H12C H1B 2.5424 no 1_565
H12C H1D 2.7147 no .
H12C H2A 3.1837 no 1_565
H12C H2C 2.4722 no 1_565
H12C H2D 3.5154 no 1_565
H12C H3H 2.9918 no .
H12C H6F 3.2513 no 2_555
H12C H12F 3.1429 no 1_565
H12D C10E 3.2783 no 3_565
H12D C11E 3.0697 no 3_565
H12D C12E 3.1853 no 3_565
H12D C13D 3.4921 no 3_565
H12D C13E 3.5225 no 3_565
H12D H1E 3.2372 no 3_575
H12D H11E 3.4030 no 3_565
H12D H12E 3.5570 no 3_565
H12D H13D 2.6193 no 3_565
H12E Cl1 3.4099 no 2_545
H12E C2E 3.2439 no 1_545
H12E H1E 3.0298 no 1_545
H12E H2I 3.3202 no 1_545
H12E H2J 2.4869 no 1_545
H12E H3A 3.4562 no 1_455
H12E H11A 3.1036 no 1_445
H12E H11D 3.1168 no 3_565
H12E H12A 3.2077 no 1_445
H12E H12D 3.5570 no 3_565
H12F C1D 3.4807 no 1_545
H12F C2F 3.2200 no 1_545
H12F C5F 3.5695 no 2_545
H12F C6F 3.4849 no 2_545
H12F H1B 3.2113 no .
H12F H1D 2.8230 no 1_545
H12F H2K 2.5681 no 1_545
H12F H2L 3.2386 no 1_545
H12F H3C 3.1413 no .
H12F H5F 3.1602 no 2_545
H12F H6F 3.0304 no 2_545
H12F H12C 3.1429 no 1_545
H13A C2A 3.5343 no 1_565
H13A H1A 3.2110 no 1_565
H13A H2A 2.6839 no 1_565
H13A H2E 2.9663 no 1_565
H13A H3E 3.0295 no 3_675
H13A H5C 3.3836 no 3_675
H13B Cl1 3.0194 no 2_655
H13B H21A 3.3508 no .
H13C C6F 3.4840 no 2_555
H13C H2A 3.0408 no 1_565
H13C H3H 3.1470 no .
H13C H6F 2.8819 no 2_555
H13D C12D 3.4114 no 3_565
H13D H2H 3.2235 no 1_545
H13D H12D 2.6193 no 3_565
H13D H13D 3.3435 no 3_565
H13E C10B 3.3001 no 2_545
H13E C11B 3.5494 no 2_545
H13E H2H 3.1342 no 1_545
H13E H2J 2.7248 no 1_545
H13E H2K 3.5710 no 1_545
H13E H10B 2.5666 no 2_545
H13E H11B 3.0770 no 2_545
H13F H1D 3.3060 no 1_545
H13F H2H 2.8940 no 1_545
H13F H2K 3.3570 no 1_545
H13F H3C 3.3751 no .
H13F H3D 3.5177 no .
H21A C3A 3.3222 no 2_655
H21A C9B 2.9624 no .
H21A C10B 2.8701 no .
H21A C11B 2.7272 no .
H21A C12B 2.6991 no .
H21A C13B 2.7993 no .
H21A C14B 2.9428 no .
H21A H3A 2.7174 no 2_655
H21A H3B 3.0511 no 2_655
H21A H10B 3.4635 no .
H21A H11B 3.2400 no .
H21A H12B 3.2170 no .
H21A H13B 3.3508 no .
H21B N1A 2.8757 no .
H21B C7B 3.4264 no .
H21B C8A 2.8057 no .
H21B C9B 3.0067 no .
H21B C10B 3.4911 no .
H21B C13B 3.4394 no .
H21B C14B 2.9961 no .
H21B H8A 2.6557 no .
H21B H12B 3.4879 no 2_645

loop_
_geom_torsion_atom_site_label_1
_geom_torsion_atom_site_label_2
_geom_torsion_atom_site_label_3
_geom_torsion_atom_site_label_4
_geom_torsion
_geom_torsion_publ_flag
N1A Ir1 N1B C7B 104.2(6) no
N1A Ir1 N1B C8B -70.6(7) no
N1B Ir1 N1A C7A 175.6(5) no
N1B Ir1 N1A C8A 13.3(7) no
N1A Ir1 N1C C7C -167.3(6) no
N1A Ir1 N1C C8C 23.9(7) no
N1C Ir1 N1A C7A 83.7(5) no
N1C Ir1 N1A C8A -78.6(7) no
N1A Ir1 C14A C9A 6.2(6) no
N1A Ir1 C14A C13A -175.2(8) no
C14A Ir1 N1A C7A -10.2(5) no
C14A Ir1 N1A C8A -172.5(7) no
N1A Ir1 C14B C9B -96.2(6) no
N1A Ir1 C14B C13B 84.4(9) no
C14B Ir1 N1A C7A -103.6(6) no
C14B Ir1 N1A C8A 94.1(7) no
N1B Ir1 N1C C7C 99.5(6) no
N1B Ir1 N1C C8C -69.3(7) no
N1C Ir1 N1B C7B -166.1(6) no
N1C Ir1 N1B C8B 19.1(7) no
N1B Ir1 C14B C9B -4.4(6) no
N1B Ir1 C14B C13B 176.1(9) no
C14B Ir1 N1B C7B 5.9(6) no
C14B Ir1 N1B C8B -169.0(7) no
N1B Ir1 C14C C9C -99.5(7) no
N1B Ir1 C14C C13C 81.6(8) no
C14C Ir1 N1B C7B -86.3(6) no
C14C Ir1 N1B C8B 98.8(7) no
N1C Ir1 C14A C9A -82.8(6) no
N1C Ir1 C14A C13A 95.8(8) no
C14A Ir1 N1C C7C -86.9(6) no
C14A Ir1 N1C C8C 104.2(7) no
N1C Ir1 C14C C9C -8.6(6) no
N1C Ir1 C14C C13C 172.5(9) no
C14C Ir1 N1C C7C 3.4(6) no
C14C Ir1 N1C C8C -165.5(8) no
C14A Ir1 C14B C9B -177.2(6) no
C14A Ir1 C14B C13B 3.3(9) no
C14B Ir1 C14A C9A 104.3(6) no
C14B Ir1 C14A C13A -77.1(8) no
C14A Ir1 C14C C9C 85.0(7) no
C14A Ir1 C14C C13C -93.9(8) no
C14C Ir1 C14A C9A -162.4(6) no
C14C Ir1 C14A C13A 16.2(8) no
C14B Ir1 C14C C9C 179.8(7) no
C14B Ir1 C14C C13C 0.9(9) no
C14C Ir1 C14B C9B 91.6(7) no
C14C Ir1 C14B C13B -87.9(9) no
N1D Ir2 N1E C7E 169.7(6) no
N1D Ir2 N1E C8E -18.7(8) no
N1E Ir2 N1D C7D -88.9(6) no
N1E Ir2 N1D C8D 75.8(6) no
N1D Ir2 N1F C7F -83.1(6) no
N1D Ir2 N1F C8F 80.9(7) no
N1F Ir2 N1D C7D 177.0(5) no
N1F Ir2 N1D C8D -18.2(6) no
N1D Ir2 C14D C9D -0.7(6) no
N1D Ir2 C14D C13D -179.1(9) no
C14D Ir2 N1D C7D 5.3(5) no
C14D Ir2 N1D C8D 170.0(7) no
N1D Ir2 C14F C9F 82.1(7) no
N1D Ir2 C14F C13F -93.2(9) no
C14F Ir2 N1D C7D 97.5(6) no
C14F Ir2 N1D C8D -97.8(7) no
N1E Ir2 N1F C7F -174.3(6) no
N1E Ir2 N1F C8F -10.2(7) no
N1F Ir2 N1E C7E -101.1(6) no
N1F Ir2 N1E C8E 70.6(8) no
N1E Ir2 C14D C9D 89.8(6) no
N1E Ir2 C14D C13D -88.5(8) no
C14D Ir2 N1E C7E 89.0(7) no
C14D Ir2 N1E C8E -99.4(8) no
N1E Ir2 C14E C9E 4.3(7) no
N1E Ir2 C14E C13E -175.2(10) no
C14E Ir2 N1E C7E -4.0(6) no
C14E Ir2 N1E C8E 167.7(8) no
N1F Ir2 C14E C9E 97.0(7) no
N1F Ir2 C14E C13E -82.5(9) no
C14E Ir2 N1F C7F 106.0(6) no
C14E Ir2 N1F C8F -89.9(7) no
N1F Ir2 C14F C9F -6.8(7) no
N1F Ir2 C14F C13F 177.9(9) no
C14F Ir2 N1F C7F 8.6(6) no
C14F Ir2 N1F C8F 172.7(8) no
C14D Ir2 C14E C9E -89.4(7) no
C14D Ir2 C14E C13E 91.0(9) no
C14E Ir2 C14D C9D 169.3(6) no
C14E Ir2 C14D C13D -9.1(9) no
C14D Ir2 C14F C9F 162.8(7) no
C14D Ir2 C14F C13F -12.5(9) no
C14F Ir2 C14D C9D -91.9(6) no
C14F Ir2 C14D C13D 89.7(9) no
C14E Ir2 C14F C9F -103.1(7) no
C14E Ir2 C14F C13F 81.6(9) no
C14F Ir2 C14E C9E 177.6(7) no
C14F Ir2 C14E C13E -2.0(10) no
C1A O1A C3A C4A 174.6(9) no
C3A O1A C1A C2A 73.9(11) no
C3A O1A C1A C2C -162.0(9) no
C1B O1B C3B C4B 177.3(8) no
C3B O1B C1B C2A -167.6(8) no
C3B O1B C1B C2B 69.3(12) no
C1C O1C C3C C4C 174.5(7) no
C3C O1C C1C C2B -168.7(7) no
C3C O1C C1C C2C 66.9(11) no
C1D O1D C3D C4D -175.8(8) no
C3D O1D C1D C2D 174.4(8) no
C3D O1D C1D C2F -61.3(12) no
C1E O1E C3E C4E -175.1(7) no
C3E O1E C1E C2D -67.0(11) no
C3E O1E C1E C2E 169.9(7) no
C1F O1F C3F C4F -170.0(7) no
C3F O1F C1F C2E -74.7(11) no
C3F O1F C1F C2F 164.3(7) no
Ir1 N1A C7A C6A -163.6(6) no
Ir1 N1A C7A C9A 12.0(10) no
Ir1 N1A C8A C4A 155.9(6) no
C7A N1A C8A C4A -5.5(13) no
C8A N1A C7A C6A 0.0(12) no
C8A N1A C7A C9A 175.7(7) no
Ir1 N1B C7B C6B 179.8(6) no
Ir1 N1B C7B C9B -5.9(10) no
Ir1 N1B C8B C4B 174.1(6) no
C7B N1B C8B C4B -0.5(14) no
C8B N1B C7B C6B -5.0(14) no
C8B N1B C7B C9B 169.3(8) no
Ir1 N1C C7C C6C -171.5(6) no
Ir1 N1C C7C C9C 2.3(11) no
Ir1 N1C C8C C4C 165.3(6) no
C7C N1C C8C C4C -3.1(16) no
C8C N1C C7C C6C -1.9(15) no
C8C N1C C7C C9C 171.9(9) no
Ir2 N1D C7D C6D 168.7(6) no
Ir2 N1D C7D C9D -8.6(9) no
Ir2 N1D C8D C4D -159.7(6) no
C7D N1D C8D C4D 4.3(14) no
C8D N1D C7D C6D 3.2(13) no
C8D N1D C7D C9D -174.1(8) no
Ir2 N1E C7E C6E 177.3(7) no
Ir2 N1E C7E C9E 2.7(12) no
Ir2 N1E C8E C4E -169.0(7) no
C7E N1E C8E C4E 2.5(16) no
C8E N1E C7E C6E 5.0(15) no
C8E N1E C7E C9E -169.6(9) no
Ir2 N1F C7F C6F 164.5(7) no
Ir2 N1F C7F C9F -8.8(11) no
Ir2 N1F C8F C4F -159.8(7) no
C7F N1F C8F C4F 3.5(16) no
C8F N1F C7F C6F -0.4(16) no
C8F N1F C7F C9F -173.7(9) no
O1A C1A C2A C1B 70.4(11) no
O1A C1A C2C C1C -74.3(12) no
C2A C1A C2C C1C 52.6(12) no
C2C C1A C2A C1B -51.6(12) no
O1B C1B C2A C1A -76.2(11) no
O1B C1B C2B C1C 73.1(13) no
C2A C1B C2B C1C -48.4(13) no
C2B C1B C2A C1A 48.7(12) no
O1C C1C C2B C1B -76.2(11) no
O1C C1C C2C C1A 70.6(13) no
C2B C1C C2C C1A -52.0(12) no
C2C C1C C2B C1B 50.2(13) no
O1D C1D C2D C1E 76.3(12) no
O1D C1D C2F C1F -68.1(11) no
C2D C1D C2F C1F 53.5(13) no
C2F C1D C2D C1E -50.8(13) no
O1E C1E C2D C1D -71.6(13) no
O1E C1E C2E C1F 75.6(11) no
C2D C1E C2E C1F -48.9(13) no
C2E C1E C2D C1D 48.6(14) no
O1F C1F C2E C1E -70.5(13) no
O1F C1F C2F C1D 72.2(11) no
C2E C1F C2F C1D -52.0(12) no
C2F C1F C2E C1E 50.1(13) no
O1A C3A C4A C5A -96.9(11) no
O1A C3A C4A C8A 74.1(11) no
O1B C3B C4B C5B -115.6(11) no
O1B C3B C4B C8B 58.9(11) no
O1C C3C C4C C5C -104.8(10) no
O1C C3C C4C C8C 66.5(11) no
O1D C3D C4D C5D 89.4(10) no
O1D C3D C4D C8D -79.6(10) no
O1E C3E C4E C5E 107.9(10) no
O1E C3E C4E C8E -66.7(12) no
O1F C3F C4F C5F 90.9(13) no
O1F C3F C4F C8F -75.4(10) no
C3A C4A C5A C6A 168.4(9) no
C3A C4A C8A N1A -164.9(8) no
C5A C4A C8A N1A 6.9(14) no
C8A C4A C5A C6A -2.9(14) no
C3B C4B C5B C6B 168.4(9) no
C3B C4B C8B N1B -168.9(8) no
C5B C4B C8B N1B 6.1(14) no
C8B C4B C5B C6B -6.0(14) no
C3C C4C C5C C6C 170.2(10) no
C3C C4C C8C N1C -167.6(10) no
C5C C4C C8C N1C 4.7(16) no
C8C C4C C5C C6C -1.2(16) no
C3D C4D C5D C6D -168.9(8) no
C3D C4D C8D N1D 163.9(8) no
C5D C4D C8D N1D -6.0(14) no
C8D C4D C5D C6D 0.5(13) no
C3E C4E C5E C6E -171.9(10) no
C3E C4E C8E N1E 168.8(10) no
C5E C4E C8E N1E -6.4(17) no
C8E C4E C5E C6E 3.0(16) no
C3F C4F C5F C6F -165.3(10) no
C3F C4F C8F N1F 164.0(10) no
C5F C4F C8F N1F -3.7(17) no
C8F C4F C5F C6F 0.9(16) no
C4A C5A C6A C7A -2.1(15) no
C4B C5B C6B C7B 0.8(15) no
C4C C5C C6C C7C -3.4(17) no
C4D C5D C6D C7D 6.5(14) no
C4E C5E C6E C7E 3.8(17) no
C4F C5F C6F C7F 1.9(17) no
C5A C6A C7A N1A 3.7(14) no
C5A C6A C7A C9A -171.5(9) no
C5B C6B C7B N1B 5.0(15) no
C5B C6B C7B C9B -168.6(9) no
C5C C6C C7C N1C 5.1(16) no
C5C C6C C7C C9C -168.0(10) no
C5D C6D C7D N1D -8.5(14) no
C5D C6D C7D C9D 168.5(9) no
C5E C6E C7E N1E -8.1(17) no
C5E C6E C7E C9E 165.9(10) no
C5F C6F C7F N1F -2.2(16) no
C5F C6F C7F C9F 170.2(10) no
N1A C7A C9A C10A 173.3(8) no
N1A C7A C9A C14A -7.0(12) no
C6A C7A C9A C10A -11.3(14) no
C6A C7A C9A C14A 168.4(8) no
N1B C7B C9B C10B -175.9(8) no
N1B C7B C9B C14B 2.2(13) no
C6B C7B C9B C10B -2.0(17) no
C6B C7B C9B C14B 176.1(9) no
N1C C7C C9C C10C 177.5(9) no
N1C C7C C9C C14C -9.9(13) no
C6C C7C C9C C10C -9.1(17) no
C6C C7C C9C C14C 163.5(10) no
N1D C7D C9D C10D -172.2(8) no
N1D C7D C9D C14D 8.3(12) no
C6D C7D C9D C10D 10.7(15) no
C6D C7D C9D C14D -168.8(9) no
N1E C7E C9E C10E 177.1(9) no
N1E C7E C9E C14E 1.0(14) no
C6E C7E C9E C10E 2.8(18) no
C6E C7E C9E C14E -173.3(10) no
N1F C7F C9F C10F -177.2(9) no
N1F C7F C9F C14F 3.2(14) no
C6F C7F C9F C10F 10.0(18) no
C6F C7F C9F C14F -169.7(10) no
C7A C9A C10A C11A 178.4(8) no
C7A C9A C14A Ir1 -1.8(11) no
C7A C9A C14A C13A 179.4(8) no
C10A C9A C14A Ir1 177.9(7) no
C10A C9A C14A C13A -0.9(13) no
C14A C9A C10A C11A -1.3(14) no
C7B C9B C10B C11B 176.5(9) no
C7B C9B C14B Ir1 2.7(12) no
C7B C9B C14B C13B -177.8(8) no
C10B C9B C14B Ir1 -179.1(8) no
C10B C9B C14B C13B 0.5(14) no
C14B C9B C10B C11B -1.6(15) no
C7C C9C C10C C11C 167.0(9) no
C7C C9C C14C Ir1 12.8(12) no
C7C C9C C14C C13C -168.2(8) no
C10C C9C C14C Ir1 -174.4(8) no
C10C C9C C14C C13C 4.6(15) no
C14C C9C C10C C11C -5.4(16) no
C7D C9D C10D C11D -177.8(9) no
C7D C9D C14D Ir2 -3.7(12) no
C7D C9D C14D C13D 174.9(8) no
C10D C9D C14D Ir2 176.8(8) no
C10D C9D C14D C13D -4.6(14) no
C14D C9D C10D C11D 1.6(15) no
C7E C9E C10E C11E -173.1(10) no
C7E C9E C14E Ir2 -4.3(14) no
C7E C9E C14E C13E 175.2(9) no
C10E C9E C14E Ir2 179.5(9) no
C10E C9E C14E C13E -0.9(16) no
C14E C9E C10E C11E 2.8(17) no
C7F C9F C10F C11F -178.4(9) no
C7F C9F C14F Ir2 4.2(13) no
C7F C9F C14F C13F 180.0(9) no
C10F C9F C14F Ir2 -175.4(9) no
C10F C9F C14F C13F 0.3(16) no
C14F C9F C10F C11F 1.2(16) no
C9A C10A C11A C12A 2.7(14) no
C9B C10B C11B C12B 2.1(15) no
C9C C10C C11C C12C 1.9(16) no
C9D C10D C11D C12D -0.1(15) no
C9E C10E C11E C12E -3.3(17) no
C9F C10F C11F C12F -2.8(16) no
C10A C11A C12A C13A -1.9(15) no
C10B C11B C12B C13B -1.5(15) no
C10C C11C C12C C13C 2.2(16) no
C10D C11D C12D C13D 1.6(15) no
C10E C11E C12E C13E 1.9(17) no
C10F C11F C12F C13F 2.8(17) no
C11A C12A C13A C14A -0.3(15) no
C11B C12B C13B C14B 0.5(15) no
C11C C12C C13C C14C -2.8(16) no
C11D C12D C13D C14D -5.0(15) no
C11E C12E C13E C14E 0.1(17) no
C11F C12F C13F C14F -1.1(16) no
C12A C13A C14A Ir1 -176.9(8) no
C12A C13A C14A C9A 1.7(14) no
C12B C13B C14B Ir1 179.5(8) no
C12B C13B C14B C9B 0.0(15) no
C12C C13C C14C Ir1 178.3(8) no
C12C C13C C14C C9C -0.6(15) no
C12D C13D C14D Ir2 -175.4(8) no
C12D C13D C14D C9D 6.3(14) no
C12E C13E C14E Ir2 179.0(9) no
C12E C13E C14E C9E -0.6(16) no
C12F C13F C14F Ir2 174.8(9) no
C12F C13F C14F C9F -0.4(16) no
